data_4317394
loop_
_publ_author_name
'Janette Campbell'
'H\'el\`ene P. A. Mercier'
'Holger Franke'
'David P. Santry'
'David A. Dixon'
'Gary J. Schrobilgen'

_publ_section_title
;
 Syntheses, Crystal Structures, and Density Functional Theory Calculations
 of the closo-[1-M(CO)3(\h4-E9)]4- (E = Sn, Pb; M = Mo, W) Cluster Anions
 and Solution NMR Spectroscopic Characterization of [1-M(CO)3(\h4-Sn9)]4-
 (M = Cr, Mo, W)
;
_journal_name_full 'Inorganic Chemistry'
_journal_page_first 86
_journal_page_last 107
_journal_paper_doi 10.1021/ic010695k
_journal_volume 41
_journal_year 2002
_chemical_formula_sum 'C77 H152 K4 Mo N10 O27 Sn9'
_chemical_formula_weight 2970.64
_chemical_name_systematic
;
  ?
;
_space_group_IT_number 2
_symmetry_cell_setting triclinic
_symmetry_space_group_name_Hall '-P 1'
_symmetry_space_group_name_H-M 'P -1'
_atom_sites_solution_hydrogens geom
_atom_sites_solution_primary direct
_atom_sites_solution_secondary difmap
_audit_creation_method SHELXL
_cell_angle_alpha 111.460(10)
_cell_angle_beta 102.84(2)
_cell_angle_gamma 92.87(2)
_cell_formula_units_Z 4
_cell_length_a 16.187(3)
_cell_length_b 25.832(4)
_cell_length_c 29.855(5)
_cell_measurement_temperature 178(2)
_cell_volume 11208(4)
_computing_structure_refinement 'SHELXL-93 (Sheldrick, 1993)'
_computing_structure_solution 'SHELXS-86 (Sheldrick, 1990)'
_diffrn_ambient_temperature 178(2)
_diffrn_radiation_monochromator graphite
_diffrn_radiation_source 'fine-focus sealed tube'
_diffrn_radiation_type MoK\a
_diffrn_radiation_wavelength 0.71073
_diffrn_reflns_av_R_equivalents 0.0969
_diffrn_reflns_av_sigmaI/netI 0.0719
_diffrn_reflns_limit_h_max 17
_diffrn_reflns_limit_h_min 0
_diffrn_reflns_limit_k_max 26
_diffrn_reflns_limit_k_min -26
_diffrn_reflns_limit_l_max 32
_diffrn_reflns_limit_l_min -32
_diffrn_reflns_number 31594
_diffrn_reflns_theta_max 23.06
_diffrn_reflns_theta_min 1.52
_exptl_absorpt_coefficient_mu 2.293
_exptl_crystal_density_diffrn 1.760
_exptl_crystal_F_000 5872
_exptl_crystal_size_max 0.51
_exptl_crystal_size_mid 0.44
_exptl_crystal_size_min 0.33
_refine_diff_density_max 2.982
_refine_diff_density_min -2.989
_refine_diff_density_rms 0.255
_refine_ls_extinction_method none
_refine_ls_goodness_of_fit_all 1.498
_refine_ls_goodness_of_fit_obs 1.669
_refine_ls_matrix_type fullcycle
_refine_ls_number_parameters 1923
_refine_ls_number_reflns 30049
_refine_ls_number_restraints 1020
_refine_ls_restrained_S_all 1.491
_refine_ls_restrained_S_obs 1.621
_refine_ls_R_factor_all 0.1554
_refine_ls_R_factor_obs 0.0982
_refine_ls_shift/esd_max 1.092
_refine_ls_shift/esd_mean 0.028
_refine_ls_structure_factor_coef Fsqd
_refine_ls_weighting_details 'w=1/[\s^2^(Fo^2^)+(0.1404P)^2^+0.0000P] where P=(Fo^2^+2Fc^2^)/3'
_refine_ls_weighting_scheme calc
_refine_ls_wR_factor_all 0.3186
_refine_ls_wR_factor_obs 0.2759
_reflns_number_observed 19043
_reflns_number_total 30064
_reflns_observed_criterion >2sigma(I)
_cod_data_source_file ic010695k_2.cif
_cod_data_source_block Sn9Mo(CO)34-
_cod_depositor_comments
;
The following automatic conversions were performed:

'_refine_ls_weighting_scheme' value 'calc
w=1/[\s^2^(Fo^2^)+(0.1404P)^2^+0.0000P] where P=(Fo^2^+2Fc^2^)/3' was
changed to 'calc'. New tag '_refine_ls_weighting_details' was
created. The value of the new tag was set to
'w=1/[\s^2^(Fo^2^)+(0.1404P)^2^+0.0000P] where P=(Fo^2^+2Fc^2^)/3'.

Automatic conversion script
Id: cif_fix_values 3143 2015-03-26 13:38:13Z robertas 
;
_cod_original_cell_volume 11208.3(33)
_cod_database_code 4317394

loop_
_symmetry_equiv_pos_as_xyz
'x, y, z'
'-x, -y, -z'

loop_
_atom_site_aniso_label
_atom_site_aniso_U_11
_atom_site_aniso_U_22
_atom_site_aniso_U_33
_atom_site_aniso_U_23
_atom_site_aniso_U_13
_atom_site_aniso_U_12
Sn11 0.065 0.062 0.057 0.032 0.026 0.008
Sn12 0.073 0.055 0.061 0.024 0.035 0.027
Sn13 0.078 0.073 0.033 0.017 0.002 -0.028
Sn14 0.042 0.071 0.060 0.040 0.016 0.016
Sn15 0.038 0.048 0.065 0.020 0.015 -0.001
Sn16 0.042 0.055 0.052 0.021 0.005 0.012
Sn17 0.088 0.035 0.039 0.009 0.021 0.005
Sn18 0.037 0.069 0.048 0.029 0.002 -0.006
Sn19 0.051 0.038 0.046 0.012 0.012 0.006
Mo1 0.047 0.037 0.037 0.010 0.009 0.005
C11 0.067 0.046 0.038 0.005 -0.022 0.010
O11 0.059 0.092 0.058 0.036 -0.003 0.013
C12 0.072 0.055 0.038 0.014 -0.006 -0.026
O12 0.074 0.064 0.049 0.013 0.015 -0.016
C13 0.039 0.043 0.061 0.007 -0.001 0.013
O13 0.078 0.069 0.061 0.009 0.014 0.026
Sn21 0.127 0.108 0.056 0.033 0.012 -0.046
Sn22 0.070 0.107 0.114 0.081 0.007 0.005
Sn23 0.096 0.088 0.054 0.018 0.015 -0.038
Sn24 0.090 0.067 0.087 0.015 0.054 0.015
Sn25 0.059 0.060 0.068 0.029 0.011 -0.010
Sn26 0.081 0.037 0.082 0.018 0.026 0.012
Sn27 0.047 0.059 0.072 0.032 0.020 0.007
Sn28 0.094 0.036 0.062 0.014 0.032 0.016
Sn29 0.061 0.060 0.061 0.027 0.011 0.009
Mo2 0.071 0.048 0.052 0.018 0.023 0.011
C21 0.052 0.052 0.052 0.020 0.013 0.008
O21 0.095 0.095 0.095 0.037 0.024 0.014
C22 0.083 0.083 0.083 0.032 0.021 0.012
O22 0.092 0.092 0.092 0.036 0.024 0.013
C23 0.079 0.079 0.079 0.031 0.021 0.012
O23 0.114 0.114 0.114 0.044 0.029 0.016
K1 0.046 0.030 0.033 0.005 0.011 0.008
N100 0.070 0.034 0.035 -0.005 0.017 -0.002
C101 0.067 0.067 0.067 0.026 0.017 0.010
C102 0.045 0.045 0.045 0.017 0.012 0.007
O103 0.034 0.047 0.028 0.001 0.003 0.005
C104 0.049 0.049 0.049 0.019 0.013 0.007
C105 0.046 0.046 0.046 0.018 0.012 0.007
O106 0.028 0.034 0.047 0.018 0.005 0.005
C107 0.046 0.046 0.046 0.018 0.012 0.007
C108 0.051 0.051 0.051 0.020 0.013 0.007
N109 0.060 0.036 0.058 0.007 0.029 -0.001
C110 0.060 0.060 0.060 0.023 0.015 0.009
C111 0.070 0.070 0.070 0.027 0.018 0.010
O112 0.113 0.033 0.051 0.010 0.035 0.010
C113 0.072 0.072 0.072 0.028 0.019 0.010
C114 0.072 0.072 0.072 0.028 0.019 0.010
O115 0.106 0.042 0.043 0.016 0.013 0.021
C116 0.071 0.071 0.071 0.027 0.018 0.010
C117 0.053 0.053 0.053 0.021 0.014 0.008
C118 0.062 0.062 0.062 0.024 0.016 0.009
C119 0.062 0.062 0.062 0.024 0.016 0.009
O120 0.050 0.050 0.064 0.000 0.019 0.006
C121 0.068 0.068 0.068 0.026 0.018 0.010
C122 0.071 0.071 0.071 0.027 0.018 0.010
O123 0.048 0.038 0.051 0.001 -0.001 -0.004
C124 0.055 0.055 0.055 0.021 0.014 0.008
C125 0.062 0.062 0.062 0.024 0.016 0.009
K2 0.043 0.037 0.032 0.005 0.009 0.006
N200 0.054 0.042 0.031 0.003 0.007 0.009
C201 0.055 0.055 0.055 0.021 0.014 0.008
C202 0.063 0.063 0.063 0.025 0.016 0.009
O203 0.048 0.045 0.057 0.014 0.015 0.011
C204 0.073 0.073 0.073 0.028 0.019 0.011
C205 0.078 0.078 0.078 0.030 0.020 0.011
O206 0.059 0.036 0.036 0.000 -0.005 -0.006
C207 0.074 0.074 0.074 0.029 0.019 0.011
C208 0.069 0.069 0.069 0.027 0.018 0.010
N209 0.079 0.066 0.041 0.009 0.020 0.008
C210 0.063 0.063 0.063 0.025 0.016 0.009
C211 0.060 0.060 0.060 0.023 0.016 0.009
O212 0.061 0.042 0.054 0.007 0.025 0.021
C213 0.062 0.062 0.062 0.024 0.016 0.009
C214 0.057 0.057 0.057 0.022 0.015 0.008
O215 0.045 0.051 0.043 0.000 0.010 0.001
C216 0.060 0.060 0.060 0.023 0.015 0.009
C217 0.058 0.058 0.058 0.023 0.015 0.008
C218 0.063 0.063 0.063 0.024 0.016 0.009
C219 0.066 0.066 0.066 0.026 0.017 0.010
O220 0.071 0.043 0.046 0.015 0.020 0.018
C221 0.057 0.057 0.057 0.022 0.015 0.008
C222 0.063 0.063 0.063 0.024 0.016 0.009
O223 0.078 0.072 0.055 0.018 0.028 0.016
C224 0.067 0.067 0.067 0.026 0.017 0.010
C225 0.065 0.065 0.065 0.025 0.017 0.009
K3 0.045 0.053 0.044 0.013 0.014 0.006
N300 0.040 0.053 0.057 0.013 0.015 -0.011
C301 0.045 0.045 0.045 0.017 0.012 0.007
C302 0.048 0.048 0.048 0.019 0.012 0.007
O303 0.044 0.059 0.047 0.010 0.023 -0.006
C304 0.053 0.053 0.053 0.020 0.014 0.008
C305 0.072 0.072 0.072 0.028 0.019 0.010
O306 0.075 0.074 0.052 0.007 0.024 0.026
C307 0.091 0.091 0.091 0.035 0.024 0.013
C308 0.094 0.094 0.094 0.036 0.024 0.014
N309 0.108 0.084 0.060 0.024 0.021 0.024
C310 0.100 0.100 0.100 0.039 0.026 0.014
C311 0.096 0.096 0.096 0.037 0.025 0.014
O312 0.111 0.095 0.164 0.087 0.088 0.042
C313 0.132 0.132 0.132 0.051 0.034 0.019
C314 0.153 0.153 0.153 0.059 0.040 0.022
O315 0.056 0.265 0.040 0.085 -0.017 -0.033
C316 0.069 0.069 0.069 0.027 0.018 0.010
C317 0.061 0.061 0.061 0.024 0.016 0.009
C318 0.065 0.065 0.065 0.025 0.017 0.009
C319 0.064 0.064 0.064 0.025 0.017 0.009
O320 0.077 0.044 0.068 0.021 0.031 -0.003
C321 0.056 0.056 0.056 0.022 0.014 0.008
C322 0.076 0.076 0.076 0.030 0.020 0.011
O323 0.063 0.076 0.067 0.042 0.002 0.011
C324 0.093 0.093 0.093 0.036 0.024 0.014
C325 0.111 0.111 0.111 0.043 0.029 0.016
K4 0.041 0.062 0.045 0.022 0.010 0.008
N400 0.038 0.066 0.041 -0.002 0.000 -0.002
C401 0.055 0.055 0.055 0.021 0.014 0.008
C402 0.056 0.056 0.056 0.022 0.015 0.008
O403 0.064 0.047 0.034 0.016 0.014 0.005
C404 0.058 0.058 0.058 0.023 0.015 0.008
C405 0.060 0.060 0.060 0.023 0.015 0.009
O406 0.070 0.097 0.050 0.039 0.012 0.036
C407 0.098 0.098 0.098 0.038 0.025 0.014
C408 0.113 0.113 0.113 0.044 0.029 0.016
N409 0.119 0.078 0.072 0.010 0.012 0.033
C410 0.163 0.163 0.163 0.063 0.042 0.024
C411 0.129 0.129 0.129 0.050 0.033 0.019
O412 0.035 0.090 0.077 0.016 -0.004 0.001
C413 0.071 0.071 0.071 0.027 0.018 0.010
C414 0.065 0.065 0.065 0.025 0.017 0.009
O415 0.049 0.043 0.050 0.004 0.007 -0.012
C416 0.068 0.068 0.068 0.026 0.018 0.010
C417 0.072 0.072 0.072 0.028 0.019 0.010
C418 0.070 0.070 0.070 0.027 0.018 0.010
C419 0.110 0.110 0.110 0.043 0.028 0.016
O420 0.078 0.170 0.067 0.032 0.010 -0.035
C421 0.074 0.074 0.074 0.029 0.019 0.011
C422 0.117 0.117 0.117 0.045 0.030 0.017
O423 0.142 0.092 0.088 0.054 0.051 0.021
C424 0.085 0.085 0.085 0.033 0.022 0.012
C425 0.122 0.122 0.122 0.047 0.032 0.018
K5 0.052 0.037 0.050 0.017 0.017 0.011
N500 0.050 0.044 0.042 0.020 0.014 0.004
C501 0.070 0.070 0.070 0.027 0.018 0.010
C502 0.079 0.079 0.079 0.031 0.020 0.011
O503 0.066 0.048 0.072 0.027 0.000 0.003
C504 0.080 0.080 0.080 0.031 0.021 0.012
C505 0.086 0.086 0.086 0.033 0.022 0.013
O506 0.073 0.034 0.103 0.028 -0.003 -0.007
C507 0.093 0.093 0.093 0.036 0.024 0.013
C508 0.102 0.102 0.102 0.040 0.026 0.015
N509 0.075 0.063 0.129 0.049 0.041 0.015
C510 0.093 0.093 0.093 0.036 0.024 0.014
C511 0.091 0.091 0.091 0.035 0.024 0.013
O512 0.090 0.072 0.059 0.038 0.013 0.029
C513 0.074 0.074 0.074 0.029 0.019 0.011
C514 0.066 0.066 0.066 0.026 0.017 0.010
O515 0.073 0.040 0.034 0.005 0.008 0.017
C516 0.059 0.059 0.059 0.023 0.015 0.009
C517 0.060 0.060 0.060 0.023 0.016 0.009
C518 0.075 0.075 0.075 0.029 0.019 0.011
C519 0.072 0.072 0.072 0.028 0.019 0.010
O520 0.064 0.054 0.063 0.008 0.032 0.004
C521 0.077 0.077 0.077 0.030 0.020 0.011
C522 0.075 0.075 0.075 0.029 0.019 0.011
O523 0.059 0.060 0.100 0.021 0.035 0.008
C524 0.093 0.093 0.093 0.036 0.024 0.013
C525 0.101 0.101 0.101 0.039 0.026 0.015
K6 0.037 0.051 0.061 0.032 0.012 0.004
N600 0.041 0.046 0.070 0.016 0.024 0.000
C601 0.064 0.064 0.064 0.025 0.017 0.009
O603 0.038 0.058 0.073 0.031 0.009 0.012
C602 0.072 0.072 0.072 0.028 0.019 0.010
C604 0.052 0.052 0.052 0.020 0.013 0.007
C605 0.063 0.063 0.063 0.025 0.016 0.009
O606 0.061 0.064 0.057 0.030 0.023 0.004
C607 0.081 0.081 0.081 0.031 0.021 0.012
C608 0.069 0.069 0.069 0.027 0.018 0.010
N609 0.048 0.062 0.117 0.053 0.036 0.015
C610 0.085 0.085 0.085 0.033 0.022 0.012
C611 0.077 0.077 0.077 0.030 0.020 0.011
O612 0.052 0.058 0.099 0.036 0.031 0.021
C613 0.063 0.063 0.063 0.024 0.016 0.009
C614 0.066 0.066 0.066 0.026 0.017 0.010
O615 0.039 0.060 0.067 0.026 0.010 -0.007
C616 0.072 0.072 0.072 0.028 0.019 0.010
C617 0.061 0.061 0.061 0.023 0.016 0.009
C618 0.070 0.070 0.070 0.027 0.018 0.010
C619 0.075 0.075 0.075 0.029 0.019 0.011
O620 0.049 0.059 0.066 0.021 -0.016 -0.008
C621 0.076 0.076 0.076 0.029 0.020 0.011
C622 0.096 0.096 0.096 0.037 0.025 0.014
O623 0.052 0.082 0.082 0.043 0.004 0.014
C624 0.095 0.095 0.095 0.037 0.024 0.014
C625 0.086 0.086 0.086 0.033 0.022 0.012
K7 0.041 0.071 0.049 0.017 0.023 0.011
N700 0.128 0.128 0.128 0.050 0.033 0.019
N709 0.183 0.183 0.183 0.071 0.047 0.026
K801 0.132 0.054 0.032 0.021 0.014 -0.033
K802 0.060 0.035 0.054 0.009 0.007 -0.014

loop_
_atom_site_label
_atom_site_type_symbol
_atom_site_fract_x
_atom_site_fract_y
_atom_site_fract_z
_atom_site_U_iso_or_equiv
_atom_site_thermal_displace_type
_atom_site_occupancy
_atom_site_calc_flag
_atom_site_refinement_flags
_atom_site_disorder_group
Sn11 Sn 0.68771(10) 0.95568(6) 0.66877(5) 0.057 Uani 1 d . .
Sn12 Sn 0.77706(10) 0.88663(6) 0.71885(5) 0.059 Uani 1 d . .
Sn13 Sn 0.57446(11) 0.86939(6) 0.67627(4) 0.066 Uani 1 d . .
Sn14 Sn 0.57826(9) 1.00468(6) 0.73629(5) 0.052 Uani 1 d . .
Sn15 Sn 0.77791(9) 1.01731(5) 0.77491(5) 0.051 Uani 1 d . .
Sn16 Sn 0.79356(9) 0.93827(5) 0.82800(5) 0.051 Uani 1 d . .
Sn17 Sn 0.65561(10) 0.83799(5) 0.75958(4) 0.055 Uani 1 d . .
Sn18 Sn 0.51901(9) 0.91834(6) 0.76929(5) 0.051 Uani 1 d . .
Sn19 Sn 0.65904(9) 1.01619(5) 0.83851(4) 0.046 Uani 1 d . .
Mo1 Mo 0.63604(11) 0.91151(6) 0.85892(5) 0.042 Uani 1 d . .
C11 C 0.7206(14) 0.9019(7) 0.9092(6) 0.060 Uani 1 d U .
O11 O 0.7682(9) 0.8965(6) 0.9419(5) 0.071 Uani 1 d U .
C12 C 0.5655(14) 0.8547(8) 0.8628(6) 0.062 Uani 1 d U .
O12 O 0.5183(9) 0.8197(5) 0.8668(4) 0.066 Uani 1 d U .
C13 C 0.5830(12) 0.9541(7) 0.9074(7) 0.054 Uani 1 d U .
O13 O 0.5509(10) 0.9786(6) 0.9407(5) 0.074 Uani 1 d U .
Sn21 Sn 0.16494(15) 0.41045(8) 0.86490(6) 0.101 Uani 1 d . .
Sn22 Sn 0.27224(12) 0.35123(8) 0.79908(7) 0.089 Uani 1 d . .
Sn23 Sn 0.28045(13) 0.48564(7) 0.84399(5) 0.085 Uani 1 d . .
Sn24 Sn 0.08011(12) 0.47218(7) 0.80558(6) 0.080 Uani 1 d . .
Sn25 Sn 0.07124(10) 0.33881(6) 0.76172(5) 0.062 Uani 1 d . .
Sn26 Sn 0.18707(11) 0.32379(5) 0.69422(6) 0.067 Uani 1 d . .
Sn27 Sn 0.33204(10) 0.42380(6) 0.75271(5) 0.057 Uani 1 d . .
Sn28 Sn 0.19831(11) 0.50590(5) 0.75409(5) 0.063 Uani 1 d . .
Sn29 Sn 0.05418(10) 0.40507(6) 0.69761(5) 0.061 Uani 1 d . .
Mo2 Mo 0.20762(13) 0.41487(7) 0.65867(6) 0.056 Uani 1 d . .
C21 C 0.2958(13) 0.4557(7) 0.6559(6) 0.052 Uani 1 d U .
O21 O 0.3461(11) 0.4866(7) 0.6455(6) 0.095 Uani 1 d U .
C22 C 0.1217(17) 0.4307(10) 0.6149(9) 0.083 Uani 1 d U .
O22 O 0.0800(11) 0.4394(7) 0.5806(6) 0.092 Uani 1 d U .
C23 C 0.2317(16) 0.3558(10) 0.6081(8) 0.079 Uani 1 d U .
O23 O 0.2505(13) 0.3154(8) 0.5743(7) 0.114 Uani 1 d U .
K1 K 0.8584(3) 0.19673(13) 1.06821(12) 0.038 Uani 1 d . .
N100 N 0.8150(11) 0.3009(5) 1.1411(5) 0.052 Uani 1 d U .
C101 C 0.8619(14) 0.3072(9) 1.1926(7) 0.067 Uani 1 d U .
H10A H 0.8589(14) 0.3453(9) 1.2161(7) 0.081 Uiso 1 calc R .
H10L H 0.8314(14) 0.2800(9) 1.2018(7) 0.081 Uiso 1 calc R .
C102 C 0.9494(12) 0.2991(7) 1.1996(6) 0.045 Uani 1 d U .
H10B H 0.9811(12) 0.3263(7) 1.1910(6) 0.054 Uiso 1 calc R .
H10C H 0.9746(12) 0.3065(7) 1.2352(6) 0.054 Uiso 1 calc R .
O103 O 0.9590(7) 0.2441(4) 1.1701(3) 0.041 Uani 1 d U .
C104 C 1.0423(12) 0.2323(7) 1.1758(6) 0.049 Uani 1 d U .
H10D H 1.0693(12) 0.2432(7) 1.2117(6) 0.059 Uiso 1 calc R .
H10E H 1.0747(12) 0.2557(7) 1.1638(6) 0.059 Uiso 1 calc R .
C105 C 1.0498(12) 0.1740(7) 1.1497(6) 0.046 Uani 1 d U .
H10F H 1.1105(12) 0.1682(7) 1.1573(6) 0.055 Uiso 1 calc R .
H10G H 1.0165(12) 0.1496(7) 1.1604(6) 0.055 Uiso 1 calc R .
O106 O 1.0169(7) 0.1599(4) 1.0962(4) 0.037 Uani 1 d U .
C107 C 1.0255(12) 0.1050(7) 1.0678(6) 0.046 Uani 1 d U .
H10H H 0.9919(12) 0.0785(7) 1.0763(6) 0.055 Uiso 1 calc R .
H10I H 1.0864(12) 0.0998(7) 1.0761(6) 0.055 Uiso 1 calc R .
C108 C 0.9950(12) 0.0918(7) 1.0126(6) 0.051 Uani 1 d U .
H10J H 1.0282(12) 0.1186(7) 1.0043(6) 0.061 Uiso 1 calc R .
H10K H 1.0060(12) 0.0535(7) 0.9938(6) 0.061 Uiso 1 calc R .
N109 N 0.9043(11) 0.0949(5) 0.9973(5) 0.052 Uani 1 d U .
C110 C 0.8826(14) 0.0979(8) 0.9461(7) 0.060 Uani 1 d U .
H11A H 0.9091(14) 0.0691(8) 0.9236(7) 0.072 Uiso 1 calc R .
H11B H 0.8198(14) 0.0893(8) 0.9319(7) 0.072 Uiso 1 calc R .
C111 C 0.9140(15) 0.1551(8) 0.9486(8) 0.070 Uani 1 d U .
H11C H 0.9763(15) 0.1648(8) 0.9645(8) 0.084 Uiso 1 calc R .
H11D H 0.9040(15) 0.1546(8) 0.9145(8) 0.084 Uiso 1 calc R .
O112 O 0.8707(10) 0.1955(5) 0.9761(4) 0.065 Uani 1 d U .
C113 C 0.8862(15) 0.2460(8) 0.9719(8) 0.072 Uani 1 d U .
H11E H 0.8725(15) 0.2408(8) 0.9364(8) 0.087 Uiso 1 calc R .
H11F H 0.9473(15) 0.2622(8) 0.9873(8) 0.087 Uiso 1 calc R .
C114 C 0.8304(15) 0.2845(9) 0.9983(7) 0.072 Uani 1 d U .
H11G H 0.8348(15) 0.3200(9) 0.9928(7) 0.087 Uiso 1 calc R .
H11H H 0.7699(15) 0.2665(9) 0.9850(7) 0.087 Uiso 1 calc R .
O115 O 0.8577(10) 0.2962(5) 1.0504(4) 0.064 Uani 1 d U .
C116 C 0.8200(15) 0.3420(9) 1.0805(7) 0.071 Uani 1 d U .
H11I H 0.8380(15) 0.3771(9) 1.0768(7) 0.085 Uiso 1 calc R .
H11J H 0.7568(15) 0.3334(9) 1.0686(7) 0.085 Uiso 1 calc R .
C117 C 0.8458(13) 0.3498(7) 1.1313(6) 0.053 Uani 1 d U .
H11K H 0.8239(13) 0.3834(7) 1.1513(6) 0.064 Uiso 1 calc R .
H11L H 0.9091(13) 0.3570(7) 1.1426(6) 0.064 Uiso 1 calc R .
C118 C 0.7226(13) 0.2967(8) 1.1354(7) 0.062 Uani 1 d U .
H11M H 0.7112(13) 0.3253(8) 1.1653(7) 0.074 Uiso 1 calc R .
H11N H 0.6954(13) 0.3052(8) 1.1062(7) 0.074 Uiso 1 calc R .
C119 C 0.6835(14) 0.2408(8) 1.1287(7) 0.062 Uani 1 d U .
H11O H 0.6220(14) 0.2409(8) 1.1279(7) 0.074 Uiso 1 calc R .
H11P H 0.7121(14) 0.2308(8) 1.1567(7) 0.074 Uiso 1 calc R .
O120 O 0.6934(9) 0.1999(5) 1.0816(4) 0.060 Uani 1 d U .
C121 C 0.6470(15) 0.1443(8) 1.0707(7) 0.068 Uani 1 d U .
H12A H 0.6690(15) 0.1319(8) 1.0983(7) 0.081 Uiso 1 calc R .
H12B H 0.5852(15) 0.1465(8) 1.0675(7) 0.081 Uiso 1 calc R .
C122 C 0.6595(15) 0.1046(9) 1.0249(7) 0.071 Uani 1 d U .
H12C H 0.6236(15) 0.0681(9) 1.0153(7) 0.085 Uiso 1 calc R .
H12D H 0.6416(15) 0.1186(9) 0.9980(7) 0.085 Uiso 1 calc R .
O123 O 0.7456(8) 0.0970(4) 1.0308(4) 0.053 Uani 1 d U .
C124 C 0.7592(13) 0.0514(7) 0.9885(6) 0.055 Uani 1 d U .
H12E H 0.7368(13) 0.0582(7) 0.9578(6) 0.065 Uiso 1 calc R .
H12F H 0.7275(13) 0.0158(7) 0.9850(6) 0.065 Uiso 1 calc R .
C125 C 0.8515(13) 0.0465(8) 0.9949(7) 0.062 Uani 1 d U .
H12G H 0.8731(13) 0.0402(8) 1.0260(7) 0.075 Uiso 1 calc R .
H12H H 0.8579(13) 0.0130(8) 0.9669(7) 0.075 Uiso 1 calc R .
K2 K 0.2853(3) 0.45273(14) 0.42086(12) 0.040 Uani 1 d . .
N200 N 0.3321(10) 0.3537(5) 0.3483(4) 0.047 Uani 1 d U .
C201 C 0.4282(13) 0.3603(7) 0.3548(7) 0.055 Uani 1 d U .
H20A H 0.4570(13) 0.3539(7) 0.3848(7) 0.067 Uiso 1 calc R .
H20B H 0.4418(13) 0.3319(7) 0.3256(7) 0.067 Uiso 1 calc R .
C202 C 0.4606(14) 0.4174(8) 0.3598(7) 0.063 Uani 1 d U .
H20C H 0.5205(14) 0.4192(8) 0.3573(7) 0.076 Uiso 1 calc R .
H20D H 0.4252(14) 0.4270(8) 0.3331(7) 0.076 Uiso 1 calc R .
O203 O 0.4559(8) 0.4561(5) 0.4078(4) 0.051 Uani 1 d U .
C204 C 0.4965(15) 0.5106(8) 0.4179(7) 0.073 Uani 1 d U .
H20E H 0.4692(15) 0.5230(8) 0.3911(7) 0.087 Uiso 1 calc R .
H20F H 0.5575(15) 0.5090(8) 0.4178(7) 0.087 Uiso 1 calc R .
C205 C 0.4909(15) 0.5519(9) 0.4665(8) 0.078 Uani 1 d U .
H20G H 0.5168(15) 0.5396(9) 0.4936(8) 0.094 Uiso 1 calc R .
H20H H 0.5219(15) 0.5891(9) 0.4734(8) 0.094 Uiso 1 calc R .
O206 O 0.4009(8) 0.5551(4) 0.4635(4) 0.051 Uani 1 d U .
C207 C 0.3871(15) 0.5968(9) 0.5059(8) 0.074 Uani 1 d U .
H20I H 0.4077(15) 0.5868(9) 0.5350(8) 0.089 Uiso 1 calc R .
H20K H 0.4212(15) 0.6329(9) 0.5122(8) 0.089 Uiso 1 calc R .
C208 C 0.3000(14) 0.6042(8) 0.5011(8) 0.069 Uani 1 d U .
H20J H 0.2797(14) 0.6142(8) 0.4719(8) 0.082 Uiso 1 calc R .
H20L H 0.2956(14) 0.6362(8) 0.5310(8) 0.082 Uiso 1 calc R .
N209 N 0.2441(12) 0.5554(7) 0.4952(5) 0.065 Uani 1 d U .
C210 C 0.1545(14) 0.5580(8) 0.4755(7) 0.063 Uani 1 d U .
H21A H 0.1411(14) 0.5947(8) 0.4962(7) 0.076 Uiso 1 calc R .
H21B H 0.1194(14) 0.5285(8) 0.4797(7) 0.076 Uiso 1 calc R .
C211 C 0.1259(14) 0.5510(8) 0.4212(7) 0.060 Uani 1 d U .
H21C H 0.0655(14) 0.5572(8) 0.4127(7) 0.073 Uiso 1 calc R .
H21D H 0.1621(14) 0.5782(8) 0.4148(7) 0.073 Uiso 1 calc R .
O212 O 0.1352(8) 0.4942(5) 0.3921(4) 0.053 Uani 1 d U .
C213 C 0.1041(14) 0.4824(8) 0.3393(7) 0.062 Uani 1 d U .
H21E H 0.1393(14) 0.5073(8) 0.3300(7) 0.075 Uiso 1 calc R .
H21F H 0.0441(14) 0.4897(8) 0.3319(7) 0.075 Uiso 1 calc R .
C214 C 0.1091(13) 0.4222(7) 0.3101(7) 0.057 Uani 1 d U .
H21G H 0.0743(13) 0.3976(7) 0.3198(7) 0.068 Uiso 1 calc R .
H21H H 0.0855(13) 0.4133(7) 0.2741(7) 0.068 Uiso 1 calc R .
O215 O 0.1921(8) 0.4120(5) 0.3185(4) 0.052 Uani 1 d U .
C216 C 0.1996(13) 0.3558(8) 0.2903(7) 0.060 Uani 1 d U .
H21I H 0.1685(13) 0.3303(8) 0.3010(7) 0.072 Uiso 1 calc R .
H21J H 0.1723(13) 0.3467(8) 0.2547(7) 0.072 Uiso 1 calc R .
C217 C 0.2859(13) 0.3462(8) 0.2959(7) 0.058 Uani 1 d U .
H21K H 0.3170(13) 0.3724(8) 0.2859(7) 0.070 Uiso 1 calc R .
H21L H 0.2875(13) 0.3074(8) 0.2730(7) 0.070 Uiso 1 calc R .
C218 C 0.3071(14) 0.3033(8) 0.3580(7) 0.063 Uani 1 d U .
H21M H 0.2446(14) 0.2915(8) 0.3438(7) 0.076 Uiso 1 calc R .
H21N H 0.3358(14) 0.2722(8) 0.3401(7) 0.076 Uiso 1 calc R .
C219 C 0.3280(14) 0.3112(8) 0.4112(7) 0.066 Uani 1 d U .
H21O H 0.3111(14) 0.2754(8) 0.4142(7) 0.080 Uiso 1 calc R .
H21P H 0.3904(14) 0.3225(8) 0.4261(7) 0.080 Uiso 1 calc R .
O220 O 0.2838(9) 0.3528(5) 0.4364(4) 0.053 Uani 1 d U .
C221 C 0.2912(13) 0.3564(8) 0.4865(7) 0.057 Uani 1 d U .
H22A H 0.3515(13) 0.3694(8) 0.5063(7) 0.069 Uiso 1 calc R .
H22B H 0.2738(13) 0.3188(8) 0.4859(7) 0.069 Uiso 1 calc R .
C222 C 0.2340(14) 0.3974(8) 0.5102(7) 0.063 Uani 1 d U .
H22C H 0.1736(14) 0.3852(8) 0.4904(7) 0.075 Uiso 1 calc R .
H22D H 0.2375(14) 0.4000(8) 0.5445(7) 0.075 Uiso 1 calc R .
O223 O 0.2657(10) 0.4509(6) 0.5108(5) 0.068 Uani 1 d U .
C224 C 0.2168(15) 0.4931(8) 0.5388(8) 0.067 Uani 1 d U .
H22E H 0.2242(15) 0.4939(8) 0.5728(8) 0.081 Uiso 1 calc R .
H22F H 0.1550(15) 0.4838(8) 0.5215(8) 0.081 Uiso 1 calc R .
C225 C 0.2530(14) 0.5492(8) 0.5406(7) 0.065 Uani 1 d U .
H22G H 0.2255(14) 0.5786(8) 0.5616(7) 0.078 Uiso 1 calc R .
H22H H 0.3149(14) 0.5566(8) 0.5577(7) 0.078 Uiso 1 calc R .
K3 K 0.6945(3) 0.6086(2) 0.85725(13) 0.049 Uani 1 d . .
N300 N 0.5131(10) 0.6135(6) 0.8135(5) 0.053 Uani 1 d U .
C301 C 0.4887(12) 0.5808(7) 0.7582(6) 0.045 Uani 1 d U .
H30A H 0.4257(12) 0.5711(7) 0.7463(6) 0.054 Uiso 1 calc R .
H30B H 0.5070(12) 0.6046(7) 0.7416(6) 0.054 Uiso 1 calc R .
C302 C 0.5281(12) 0.5284(7) 0.7437(6) 0.048 Uani 1 d U .
H30C H 0.5141(12) 0.5057(7) 0.7622(6) 0.058 Uiso 1 calc R .
H30D H 0.5047(12) 0.5058(7) 0.7076(6) 0.058 Uiso 1 calc R .
O303 O 0.6184(8) 0.5421(5) 0.7546(4) 0.052 Uani 1 d U .
C304 C 0.6592(12) 0.4928(7) 0.7331(7) 0.053 Uani 1 d U .
H30E H 0.6415(12) 0.4787(7) 0.6963(7) 0.063 Uiso 1 calc R .
H30F H 0.6418(12) 0.4624(7) 0.7433(7) 0.063 Uiso 1 calc R .
C305 C 0.7543(14) 0.5102(9) 0.7516(7) 0.072 Uani 1 d U .
H30G H 0.7842(14) 0.4789(9) 0.7353(7) 0.087 Uiso 1 calc R .
H30H H 0.7712(14) 0.5428(9) 0.7440(7) 0.087 Uiso 1 calc R .
O306 O 0.7759(10) 0.5246(6) 0.8028(5) 0.070 Uani 1 d U .
C307 C 0.8674(17) 0.5302(11) 0.8179(9) 0.091 Uani 1 d U .
H30I H 0.8937(17) 0.5616(11) 0.8118(9) 0.109 Uiso 1 calc R .
H30J H 0.8876(17) 0.4952(11) 0.7991(9) 0.109 Uiso 1 calc R .
C308 C 0.8914(18) 0.5419(10) 0.8736(9) 0.094 Uani 1 d U .
H30K H 0.9531(18) 0.5398(10) 0.8844(9) 0.113 Uiso 1 calc R .
H30L H 0.8588(18) 0.5125(10) 0.8793(9) 0.113 Uiso 1 calc R .
N309 N 0.8735(14) 0.5976(8) 0.9040(6) 0.085 Uani 1 d U .
C310 C 0.8794(18) 0.6013(11) 0.9539(9) 0.100 Uani 1 d U .
H31A H 0.9342(18) 0.5897(11) 0.9665(9) 0.120 Uiso 1 calc R .
H31B H 0.8800(18) 0.6409(11) 0.9756(9) 0.120 Uiso 1 calc R .
C311 C 0.8095(17) 0.5666(11) 0.9573(10) 0.096 Uani 1 d U .
H31C H 0.8076(17) 0.5270(11) 0.9350(10) 0.115 Uiso 1 calc R .
H31M H 0.8197(17) 0.5685(11) 0.9918(10) 0.115 Uiso 1 calc R .
O312 O 0.7297(12) 0.5846(7) 0.9437(7) 0.102 Uani 1 d U .
C313 C 0.6634(22) 0.5570(14) 0.9500(12) 0.132 Uani 1 d U .
H31D H 0.6503(22) 0.5179(14) 0.9251(12) 0.159 Uiso 1 calc R .
H31N H 0.6780(22) 0.5560(14) 0.9837(12) 0.159 Uiso 1 calc R .
C314 C 0.5941(24) 0.5841(15) 0.9445(13) 0.153 Uani 1 d U .
H31E H 0.5468(24) 0.5651(15) 0.9516(13) 0.184 Uiso 1 calc R .
H31O H 0.6089(24) 0.6229(15) 0.9700(13) 0.184 Uiso 1 calc R .
O315 O 0.5669(10) 0.5866(9) 0.9026(5) 0.120 Uani 1 d U .
C316 C 0.4921(15) 0.6105(9) 0.8918(7) 0.069 Uani 1 d U .
H31F H 0.5057(15) 0.6520(9) 0.9060(7) 0.083 Uiso 1 calc R .
H31G H 0.4488(15) 0.5999(9) 0.9069(7) 0.083 Uiso 1 calc R .
C317 C 0.4565(14) 0.5889(8) 0.8351(7) 0.061 Uani 1 d U .
H31H H 0.4519(14) 0.5474(8) 0.8204(7) 0.074 Uiso 1 calc R .
H31I H 0.3985(14) 0.5991(8) 0.8271(7) 0.074 Uiso 1 calc R .
C318 C 0.5079(14) 0.6731(8) 0.8235(7) 0.065 Uani 1 d U .
H31J H 0.4538(14) 0.6761(8) 0.8019(7) 0.078 Uiso 1 calc R .
H31K H 0.5060(14) 0.6926(8) 0.8585(7) 0.078 Uiso 1 calc R .
C319 C 0.5797(13) 0.7019(8) 0.8149(7) 0.064 Uani 1 d U .
H31L H 0.5890(13) 0.6794(8) 0.7820(7) 0.077 Uiso 1 calc R .
H31P H 0.5667(13) 0.7390(8) 0.8150(7) 0.077 Uiso 1 calc R .
O320 O 0.6548(9) 0.7091(5) 0.8533(5) 0.061 Uani 1 d U .
C321 C 0.7238(13) 0.7491(8) 0.8557(7) 0.056 Uani 1 d U .
H32A H 0.7056(13) 0.7866(8) 0.8622(7) 0.067 Uiso 1 calc R .
H32B H 0.7406(13) 0.7365(8) 0.8238(7) 0.067 Uiso 1 calc R .
C322 C 0.7953(15) 0.7516(9) 0.8963(8) 0.076 Uani 1 d U .
H32C H 0.8412(15) 0.7820(9) 0.9023(8) 0.091 Uiso 1 calc R .
H32D H 0.7759(15) 0.7604(9) 0.9271(8) 0.091 Uiso 1 calc R .
O323 O 0.8277(9) 0.7002(6) 0.8847(5) 0.067 Uani 1 d U .
C324 C 0.8978(17) 0.7022(10) 0.9211(9) 0.093 Uani 1 d U .
H32E H 0.8819(17) 0.7107(10) 0.9529(9) 0.112 Uiso 1 calc R .
H32F H 0.9429(17) 0.7325(10) 0.9260(9) 0.112 Uiso 1 calc R .
C325 C 0.9316(19) 0.6470(11) 0.9066(11) 0.111 Uani 1 d U .
H32G H 0.9434(19) 0.6380(11) 0.8736(11) 0.133 Uiso 1 calc R .
H32H H 0.9869(19) 0.6514(11) 0.9309(11) 0.133 Uiso 1 calc R .
K4 K 0.1661(3) 0.7423(2) 0.66433(14) 0.049 Uani 1 d . .
N400 N 0.3461(10) 0.7289(6) 0.6986(5) 0.057 Uani 1 d U .
C401 C 0.3736(13) 0.7580(7) 0.7546(6) 0.055 Uani 1 d U .
H40A H 0.3526(13) 0.7329(7) 0.7693(6) 0.066 Uiso 1 calc R .
H40B H 0.4369(13) 0.7643(7) 0.7656(6) 0.066 Uiso 1 calc R .
C402 C 0.3423(13) 0.8120(7) 0.7740(7) 0.056 Uani 1 d U .
H40C H 0.3707(13) 0.8321(7) 0.8099(7) 0.068 Uiso 1 calc R .
H40D H 0.3557(13) 0.8358(7) 0.7562(7) 0.068 Uiso 1 calc R .
O403 O 0.2523(8) 0.8021(4) 0.7669(4) 0.048 Uani 1 d U .
C404 C 0.2202(13) 0.8544(8) 0.7891(7) 0.058 Uani 1 d U .
H40E H 0.2382(13) 0.8820(8) 0.7760(7) 0.070 Uiso 1 calc R .
H40F H 0.2444(13) 0.8702(8) 0.8257(7) 0.070 Uiso 1 calc R .
C405 C 0.1226(13) 0.8438(8) 0.7769(7) 0.060 Uani 1 d U .
H40G H 0.1049(13) 0.8147(8) 0.7885(7) 0.072 Uiso 1 calc R .
H40H H 0.1013(13) 0.8788(8) 0.7947(7) 0.072 Uiso 1 calc R .
O406 O 0.0879(10) 0.8267(6) 0.7278(4) 0.069 Uani 1 d U .
C407 C -0.0001(18) 0.8163(11) 0.7157(9) 0.098 Uani 1 d U .
H40I H -0.0226(18) 0.8491(11) 0.7363(9) 0.117 Uiso 1 calc R .
H40L H -0.0184(18) 0.7833(11) 0.7225(9) 0.117 Uiso 1 calc R .
C408 C -0.0340(20) 0.8053(12) 0.6634(10) 0.113 Uani 1 d U .
H40J H -0.0119(20) 0.8381(12) 0.6575(10) 0.136 Uiso 1 calc R .
H40K H -0.0969(20) 0.8038(12) 0.6569(10) 0.136 Uiso 1 calc R .
N409 N -0.0166(15) 0.7555(8) 0.6269(7) 0.097 Uani 1 d U .
C410 C -0.0708(25) 0.7028(15) 0.6188(14) 0.163 Uani 1 d U .
H41A H -0.1262(25) 0.7000(15) 0.5953(14) 0.196 Uiso 1 calc R .
H41B H -0.0828(25) 0.7069(15) 0.6509(14) 0.196 Uiso 1 calc R .
C411 C -0.0361(21) 0.6465(13) 0.5989(12) 0.129 Uani 1 d U .
H41C H -0.0806(21) 0.6147(13) 0.5914(12) 0.155 Uiso 1 calc R .
H41D H -0.0193(21) 0.6421(13) 0.5679(12) 0.155 Uiso 1 calc R .
O412 O 0.0333(9) 0.6475(6) 0.6348(5) 0.075 Uani 1 d U .
C413 C 0.0653(15) 0.5929(9) 0.6179(8) 0.071 Uani 1 d U .
H41E H 0.0787(15) 0.5855(9) 0.5856(8) 0.085 Uiso 1 calc R .
H41F H 0.0206(15) 0.5624(9) 0.6132(8) 0.085 Uiso 1 calc R .
C414 C 0.1432(14) 0.5938(8) 0.6554(7) 0.065 Uani 1 d U .
H41G H 0.1313(14) 0.6037(8) 0.6884(7) 0.078 Uiso 1 calc R .
H41H H 0.1624(14) 0.5564(8) 0.6457(7) 0.078 Uiso 1 calc R .
O415 O 0.2069(8) 0.6345(5) 0.6572(4) 0.053 Uani 1 d U .
C416 C 0.2882(14) 0.6340(9) 0.6914(7) 0.068 Uani 1 d U .
H41I H 0.3017(14) 0.5952(9) 0.6835(7) 0.081 Uiso 1 calc R .
H41J H 0.2847(14) 0.6500(9) 0.7264(7) 0.081 Uiso 1 calc R .
C417 C 0.3552(15) 0.6698(8) 0.6830(8) 0.072 Uani 1 d U .
H41K H 0.4124(15) 0.6664(8) 0.7011(8) 0.086 Uiso 1 calc R .
H41L H 0.3530(15) 0.6547(8) 0.6470(8) 0.086 Uiso 1 calc R .
C418 C 0.4026(15) 0.7588(9) 0.6786(7) 0.070 Uani 1 d U .
H41M H 0.4578(15) 0.7439(9) 0.6796(7) 0.084 Uiso 1 calc R .
H41N H 0.4144(15) 0.7995(9) 0.6997(7) 0.084 Uiso 1 calc R .
C419 C 0.3554(20) 0.7494(12) 0.6226(10) 0.110 Uani 1 d U .
H41O H 0.3953(20) 0.7651(12) 0.6084(10) 0.132 Uiso 1 calc R .
H41P H 0.3403(20) 0.7086(12) 0.6023(10) 0.132 Uiso 1 calc R .
O420 O 0.2860(12) 0.7730(9) 0.6196(6) 0.112 Uani 1 d U .
C421 C 0.2528(15) 0.7772(9) 0.5738(8) 0.074 Uani 1 d U .
H42A H 0.2967(15) 0.7991(9) 0.5669(8) 0.088 Uiso 1 calc R .
H42E H 0.2390(15) 0.7391(9) 0.5470(8) 0.088 Uiso 1 calc R .
C422 C 0.1822(20) 0.8021(13) 0.5736(11) 0.117 Uani 1 d U .
H42B H 0.1627(20) 0.8053(13) 0.5410(11) 0.141 Uiso 1 calc R .
H42F H 0.1978(20) 0.8408(13) 0.5994(11) 0.141 Uiso 1 calc R .
O423 O 0.1122(13) 0.7749(7) 0.5822(6) 0.098 Uani 1 d U .
C424 C 0.0387(16) 0.7957(10) 0.5780(9) 0.085 Uani 1 d U .
H42C H 0.0206(16) 0.7992(10) 0.5454(9) 0.102 Uiso 1 calc R .
H42G H 0.0451(16) 0.8334(10) 0.6048(9) 0.102 Uiso 1 calc R .
C425 C -0.0211(21) 0.7588(13) 0.5821(11) 0.122 Uani 1 d U .
H42D H -0.0185(21) 0.7207(13) 0.5583(11) 0.147 Uiso 1 calc R .
H42H H -0.0783(21) 0.7683(13) 0.5706(11) 0.147 Uiso 1 calc R .
K5 K 0.5956(3) 0.21571(14) 0.61655(13) 0.045 Uani 1 d . .
N500 N 0.6356(10) 0.1147(5) 0.6362(5) 0.044 Uani 1 d U .
C501 C 0.7154(14) 0.1268(9) 0.6737(8) 0.070 Uani 1 d U .
H50A H 0.7351(14) 0.0908(9) 0.6725(8) 0.084 Uiso 1 calc R .
H50B H 0.7049(14) 0.1460(9) 0.7069(8) 0.084 Uiso 1 calc R .
C502 C 0.7865(15) 0.1629(9) 0.6683(8) 0.079 Uani 1 d U .
H50C H 0.8386(15) 0.1696(9) 0.6956(8) 0.095 Uiso 1 calc R .
H50D H 0.8005(15) 0.1432(9) 0.6362(8) 0.095 Uiso 1 calc R .
O503 O 0.7608(9) 0.2140(5) 0.6701(5) 0.064 Uani 1 d U .
C504 C 0.8302(16) 0.2460(9) 0.6646(9) 0.080 Uani 1 d U .
H50E H 0.8408(16) 0.2267(9) 0.6315(9) 0.096 Uiso 1 calc R .
H50F H 0.8832(16) 0.2497(9) 0.6904(9) 0.096 Uiso 1 calc R .
C505 C 0.8070(17) 0.3013(10) 0.6700(9) 0.086 Uani 1 d U .
H50G H 0.7966(17) 0.3197(10) 0.7033(9) 0.104 Uiso 1 calc R .
H50H H 0.8559(17) 0.3245(10) 0.6683(9) 0.104 Uiso 1 calc R .
O506 O 0.7335(10) 0.3000(5) 0.6333(5) 0.075 Uani 1 d U .
C507 C 0.7089(17) 0.3519(10) 0.6385(9) 0.093 Uani 1 d U .
H50I H 0.7580(17) 0.3780(10) 0.6408(9) 0.112 Uiso 1 calc R .
H50J H 0.6898(17) 0.3678(10) 0.6695(9) 0.112 Uiso 1 calc R .
C508 C 0.6410(18) 0.3455(11) 0.5967(10) 0.102 Uani 1 d U .
H50K H 0.6579(18) 0.3238(11) 0.5660(10) 0.123 Uiso 1 calc R .
H50L H 0.6328(18) 0.3831(11) 0.5967(10) 0.123 Uiso 1 calc R .
N509 N 0.5578(13) 0.3167(7) 0.5952(8) 0.083 Uani 1 d U .
C510 C 0.4945(17) 0.2966(10) 0.5441(9) 0.093 Uani 1 d U .
H51A H 0.4874(17) 0.3287(10) 0.5337(9) 0.112 Uiso 1 calc R .
H51B H 0.4382(17) 0.2827(10) 0.5464(9) 0.112 Uiso 1 calc R .
C511 C 0.5236(17) 0.2504(10) 0.5053(9) 0.091 Uani 1 d U .
H51C H 0.4860(17) 0.2424(10) 0.4717(9) 0.109 Uiso 1 calc R .
H51D H 0.5830(17) 0.2621(10) 0.5055(9) 0.109 Uiso 1 calc R .
O512 O 0.5197(10) 0.2023(6) 0.5166(5) 0.070 Uani 1 d U .
C513 C 0.5323(15) 0.1511(8) 0.4767(8) 0.074 Uani 1 d U .
H51E H 0.4916(15) 0.1453(8) 0.4445(8) 0.089 Uiso 1 calc R .
H51F H 0.5913(15) 0.1550(8) 0.4729(8) 0.089 Uiso 1 calc R .
C514 C 0.5178(14) 0.1049(8) 0.4905(7) 0.066 Uani 1 d U .
H51G H 0.4612(14) 0.1037(8) 0.4979(7) 0.080 Uiso 1 calc R .
H51P H 0.5183(14) 0.0692(8) 0.4628(7) 0.080 Uiso 1 calc R .
O515 O 0.5823(9) 0.1111(4) 0.5326(4) 0.053 Uani 1 d U .
C516 C 0.5779(13) 0.0633(8) 0.5461(7) 0.059 Uani 1 d U .
H51H H 0.5208(13) 0.0569(8) 0.5516(7) 0.071 Uiso 1 calc R .
H51I H 0.5841(13) 0.0296(8) 0.5181(7) 0.071 Uiso 1 calc R .
C517 C 0.6431(14) 0.0699(8) 0.5905(7) 0.060 Uani 1 d U .
H51J H 0.6999(14) 0.0777(8) 0.5853(7) 0.073 Uiso 1 calc R .
H51K H 0.6406(14) 0.0340(8) 0.5953(7) 0.073 Uiso 1 calc R .
C518 C 0.5669(15) 0.0969(9) 0.6517(8) 0.075 Uani 1 d U .
H51L H 0.5835(15) 0.0673(9) 0.6641(8) 0.090 Uiso 1 calc R .
H51M H 0.5171(15) 0.0799(9) 0.6224(8) 0.090 Uiso 1 calc R .
C519 C 0.5396(15) 0.1429(9) 0.6919(8) 0.072 Uani 1 d U .
H51N H 0.4985(15) 0.1264(9) 0.7048(8) 0.086 Uiso 1 calc R .
H51O H 0.5900(15) 0.1640(9) 0.7199(8) 0.086 Uiso 1 calc R .
O520 O 0.5011(9) 0.1789(5) 0.6706(5) 0.062 Uani 1 d U .
C521 C 0.4726(16) 0.2248(9) 0.7065(8) 0.077 Uani 1 d U .
H52A H 0.4311(16) 0.2097(9) 0.7201(8) 0.092 Uiso 1 calc R .
H52B H 0.5221(16) 0.2475(9) 0.7345(8) 0.092 Uiso 1 calc R .
C522 C 0.4331(15) 0.2594(9) 0.6821(8) 0.075 Uani 1 d U .
H52C H 0.3862(15) 0.2357(9) 0.6529(8) 0.090 Uiso 1 calc R .
H52D H 0.4075(15) 0.2880(9) 0.7053(8) 0.090 Uiso 1 calc R .
O523 O 0.4895(9) 0.2858(6) 0.6668(6) 0.074 Uani 1 d U .
C524 C 0.4523(17) 0.3216(10) 0.6440(9) 0.093 Uani 1 d U .
H52E H 0.4248(17) 0.3489(10) 0.6671(9) 0.111 Uiso 1 calc R .
H52F H 0.4073(17) 0.2988(10) 0.6134(9) 0.111 Uiso 1 calc R .
C525 C 0.5131(18) 0.3508(11) 0.6318(10) 0.101 Uani 1 d U .
H52G H 0.5570(18) 0.3739(11) 0.6628(10) 0.121 Uiso 1 calc R .
H52H H 0.4842(18) 0.3771(11) 0.6185(10) 0.121 Uiso 1 calc R .
K6 K 0.1227(3) 1.0056(2) 0.62045(14) 0.047 Uani 1 d . .
N600 N 0.2828(10) 0.9905(6) 0.5870(6) 0.053 Uani 1 d U .
C601 C 0.3513(14) 0.9904(8) 0.6279(7) 0.064 Uani 1 d U .
H60A H 0.3703(14) 1.0297(8) 0.6518(7) 0.077 Uiso 1 calc R .
H60B H 0.4003(14) 0.9770(8) 0.6143(7) 0.077 Uiso 1 calc R .
O603 O 0.2604(8) 0.9733(5) 0.6755(5) 0.056 Uani 1 d U .
C602 C 0.3321(15) 0.9558(9) 0.6563(8) 0.072 Uani 1 d U .
H60C H 0.3191(15) 0.9155(9) 0.6340(8) 0.086 Uiso 1 calc R .
H60D H 0.3825(15) 0.9609(9) 0.6841(8) 0.086 Uiso 1 calc R .
C604 C 0.2406(13) 0.9448(7) 0.7066(6) 0.052 Uani 1 d U .
H60E H 0.2221(13) 0.9042(7) 0.6860(6) 0.062 Uiso 1 calc R .
H60F H 0.2929(13) 0.9485(7) 0.7328(6) 0.062 Uiso 1 calc R .
C605 C 0.1747(13) 0.9672(8) 0.7297(7) 0.063 Uani 1 d U .
H60G H 0.1940(13) 1.0072(8) 0.7520(7) 0.076 Uiso 1 calc R .
H60H H 0.1621(13) 0.9463(8) 0.7499(7) 0.076 Uiso 1 calc R .
O606 O 0.0970(9) 0.9623(5) 0.6908(4) 0.058 Uani 1 d U .
C607 C 0.0299(15) 0.9768(10) 0.7116(8) 0.081 Uani 1 d U .
H60I H 0.0471(15) 1.0144(10) 0.7390(8) 0.097 Uiso 1 calc R .
H60J H 0.0164(15) 0.9495(10) 0.7261(8) 0.097 Uiso 1 calc R .
C608 C -0.0512(14) 0.9780(8) 0.6737(7) 0.069 Uani 1 d U .
H60K H -0.0704(14) 0.9399(8) 0.6473(7) 0.082 Uiso 1 calc R .
H60L H -0.0974(14) 0.9883(8) 0.6907(7) 0.082 Uiso 1 calc R .
N609 N -0.0378(11) 1.0185(7) 0.6500(7) 0.067 Uani 1 d U .
C610 C -0.0251(16) 1.0766(9) 0.6899(8) 0.085 Uani 1 d U .
H61A H 0.0197(16) 1.0787(9) 0.7194(8) 0.102 Uiso 1 calc R .
H61B H -0.0790(16) 1.0833(9) 0.7001(8) 0.102 Uiso 1 calc R .
C611 C 0.0013(15) 1.1235(9) 0.6729(8) 0.077 Uani 1 d U .
H61C H -0.0402(15) 1.1209(9) 0.6420(8) 0.092 Uiso 1 calc R .
H61D H 0.0047(15) 1.1612(9) 0.6991(8) 0.092 Uiso 1 calc R .
O612 O 0.0835(9) 1.1137(5) 0.6644(5) 0.065 Uani 1 d U .
C613 C 0.1160(14) 1.1548(8) 0.6479(7) 0.063 Uani 1 d U .
H61E H 0.1144(14) 1.1930(8) 0.6718(7) 0.076 Uiso 1 calc R .
H61O H 0.0784(14) 1.1500(8) 0.6151(7) 0.076 Uiso 1 calc R .
C614 C 0.2036(14) 1.1497(8) 0.6434(7) 0.066 Uani 1 d U .
H61F H 0.2222(14) 1.1777(8) 0.6309(7) 0.079 Uiso 1 calc R .
H61P H 0.2421(14) 1.1582(8) 0.6768(7) 0.079 Uiso 1 calc R .
O615 O 0.2108(8) 1.0976(5) 0.6122(4) 0.056 Uani 1 d U .
C616 C 0.2952(15) 1.0946(9) 0.6069(8) 0.072 Uani 1 d U .
H61G H 0.3354(15) 1.1026(9) 0.6397(8) 0.087 Uiso 1 calc R .
H61H H 0.3117(15) 1.1234(9) 0.5946(8) 0.087 Uiso 1 calc R .
C617 C 0.3014(14) 1.0370(7) 0.5708(7) 0.061 Uani 1 d U .
H61I H 0.2609(14) 1.0296(7) 0.5382(7) 0.073 Uiso 1 calc R .
H61J H 0.3599(14) 1.0369(7) 0.5658(7) 0.073 Uiso 1 calc R .
C618 C 0.2688(14) 0.9358(8) 0.5463(7) 0.070 Uani 1 d U .
H61K H 0.2691(14) 0.9067(8) 0.5606(7) 0.084 Uiso 1 calc R .
H61L H 0.3182(14) 0.9332(8) 0.5315(7) 0.084 Uiso 1 calc R .
C619 C 0.1868(15) 0.9212(9) 0.5042(8) 0.075 Uani 1 d U .
H61M H 0.1872(15) 0.9477(9) 0.4872(8) 0.090 Uiso 1 calc R .
H61N H 0.1839(15) 0.8827(9) 0.4793(8) 0.090 Uiso 1 calc R .
O620 O 0.1154(9) 0.9244(5) 0.5237(5) 0.065 Uani 1 d U .
C621 C 0.0394(15) 0.9173(9) 0.4870(8) 0.076 Uani 1 d U .
H62A H 0.0362(15) 0.8826(9) 0.4574(8) 0.091 Uiso 1 calc R .
H62B H 0.0393(15) 0.9495(9) 0.4765(8) 0.091 Uiso 1 calc R .
C622 C -0.0334(17) 0.9134(10) 0.5061(9) 0.096 Uani 1 d U .
H62C H -0.0860(17) 0.9061(10) 0.4790(9) 0.115 Uiso 1 calc R .
H62D H -0.0327(17) 0.8808(10) 0.5160(9) 0.115 Uiso 1 calc R .
O623 O -0.0371(9) 0.9612(6) 0.5467(5) 0.071 Uani 1 d U .
C624 C -0.1103(17) 0.9570(10) 0.5628(9) 0.095 Uani 1 d U .
H62E H -0.1148(17) 0.9224(10) 0.5696(9) 0.113 Uiso 1 calc R .
H62F H -0.1612(17) 0.9540(10) 0.5360(9) 0.113 Uiso 1 calc R .
C625 C -0.1093(16) 1.0051(10) 0.6073(8) 0.086 Uani 1 d U .
H62G H -0.1126(16) 1.0384(10) 0.5984(8) 0.103 Uiso 1 calc R .
H62H H -0.1621(16) 0.9991(10) 0.6174(8) 0.103 Uiso 1 calc R .
K7 K 0.2573(3) 0.1315(2) 0.88981(14) 0.054 Uani 1 d G .
N700 N 0.1562(16) 0.2137(8) 0.8611(7) 0.128 Uani 1 d GU .
C701 C 0.1654(20) 0.2662(7) 0.9074(9) 0.139 Uiso 1 d G .
H70A H 0.1688(20) 0.2996(7) 0.8987(14) 0.167 Uiso 1 calc R .
H70F H 0.1140(29) 0.2653(14) 0.9201(14) 0.167 Uiso 1 calc R .
C702 C 0.2437(22) 0.2712(14) 0.9474(12) 0.135 Uiso 1 d . .
H70B H 0.2925(22) 0.2770(14) 0.9340(12) 0.162 Uiso 1 calc R .
H70G H 0.2446(22) 0.3073(14) 0.9751(12) 0.162 Uiso 1 calc R .
O703 O 0.2640(20) 0.2384(13) 0.9678(11) 0.198 Uiso 1 d . .
C704 C 0.3458(22) 0.2530(13) 1.0088(12) 0.130 Uiso 1 d . .
H70C H 0.3389(22) 0.2789(13) 1.0413(12) 0.156 Uiso 1 calc R .
H70D H 0.3944(22) 0.2692(13) 1.0007(12) 0.156 Uiso 1 calc R .
C705 C 0.3542(31) 0.2011(20) 1.0079(17) 0.209 Uiso 1 d . .
H70H H 0.3875(31) 0.2086(20) 1.0423(17) 0.250 Uiso 1 calc R .
H70I H 0.2954(31) 0.1861(20) 1.0060(17) 0.250 Uiso 1 calc R .
O706 O 0.3786(16) 0.1624(10) 0.9848(8) 0.141 Uiso 1 d . .
C707 C 0.3934(26) 0.1089(16) 0.9964(14) 0.164 Uiso 1 d . .
H70E H 0.3414(26) 0.0916(16) 1.0008(14) 0.197 Uiso 1 calc R .
H70J H 0.4422(26) 0.1163(16) 1.0257(14) 0.197 Uiso 1 calc R .
C708 C 0.4126(30) 0.0761(20) 0.9501(17) 0.204 Uiso 1 d . .
H70K H 0.4309(30) 0.1020(20) 0.9354(17) 0.245 Uiso 1 calc R .
H70L H 0.4613(30) 0.0562(20) 0.9574(17) 0.245 Uiso 1 calc R .
N709 N 0.3438(26) 0.0364(16) 0.9147(14) 0.183 Uani 1 d U .
C710 C 0.3833(33) 0.0030(21) 0.8669(18) 0.231 Uiso 1 d . .
H71A H 0.4257(33) -0.0203(21) 0.8758(18) 0.277 Uiso 1 calc R .
H71O H 0.3370(33) -0.0217(21) 0.8378(18) 0.277 Uiso 1 calc R .
C711 C 0.4263(27) 0.0488(18) 0.8546(15) 0.176 Uiso 1 d . .
H71B H 0.4651(27) 0.0757(18) 0.8862(15) 0.211 Uiso 1 calc R .
H71P H 0.4631(27) 0.0304(18) 0.8328(15) 0.211 Uiso 1 calc R .
O712 O 0.3812(25) 0.0788(16) 0.8336(14) 0.241 Uiso 1 d . .
C713 C 0.3784(20) 0.0964(13) 0.7994(11) 0.111 Uiso 1 d . .
H71Q H 0.3672(20) 0.0616(13) 0.7689(11) 0.134 Uiso 1 calc R .
H71R H 0.4384(20) 0.1125(13) 0.8051(11) 0.134 Uiso 1 calc R .
C714 C 0.3350(30) 0.1296(19) 0.7855(16) 0.193 Uiso 1 d . .
H71S H 0.3765(30) 0.1572(19) 0.7829(16) 0.231 Uiso 1 calc R .
H71T H 0.3002(30) 0.1072(19) 0.7511(16) 0.231 Uiso 1 calc R .
O715 O 0.2850(18) 0.1575(11) 0.8084(9) 0.155 Uiso 1 d . .
C716 C 0.2324(23) 0.1930(14) 0.7961(12) 0.138 Uiso 1 d . .
H71C H 0.1786(23) 0.1697(14) 0.7726(12) 0.165 Uiso 1 calc R .
H71D H 0.2602(23) 0.2106(14) 0.7778(12) 0.165 Uiso 1 calc R .
C717 C 0.2073(34) 0.2419(22) 0.8393(19) 0.248 Uiso 1 d . .
H71E H 0.1735(34) 0.2662(22) 0.8258(19) 0.298 Uiso 1 calc R .
H71F H 0.2594(34) 0.2653(22) 0.8648(19) 0.298 Uiso 1 calc R .
C718 C 0.0813(23) 0.1890(14) 0.8377(13) 0.141 Uiso 1 d . .
H71G H 0.0815(23) 0.1750(14) 0.8021(13) 0.169 Uiso 1 calc R .
H71H H 0.0450(23) 0.2193(14) 0.8426(13) 0.169 Uiso 1 calc R .
C719 C 0.0306(26) 0.1413(16) 0.8429(15) 0.170 Uiso 1 d . .
H71I H -0.0001(26) 0.1582(16) 0.8688(15) 0.204 Uiso 1 calc R .
H71J H -0.0134(26) 0.1213(16) 0.8111(15) 0.204 Uiso 1 calc R .
O720 O 0.0723(15) 0.1039(10) 0.8543(8) 0.132 Uiso 1 d . .
C721 C 0.0412(21) 0.0654(13) 0.8607(12) 0.121 Uiso 1 d . .
H72A H -0.0136(21) 0.0512(13) 0.8346(12) 0.145 Uiso 1 calc R .
H72B H 0.0255(21) 0.0826(13) 0.8926(12) 0.145 Uiso 1 calc R .
C722 C 0.0718(33) 0.0207(21) 0.8623(18) 0.235 Uiso 1 d . .
H72C H 0.0368(33) 0.0024(21) 0.8772(18) 0.282 Uiso 1 calc R .
H72F H 0.0678(33) -0.0061(21) 0.8280(18) 0.282 Uiso 1 calc R .
O723 O 0.1635(13) 0.0336(7) 0.8923(6) 0.102 Uiso 1 d . .
C724 C 0.2071(30) -0.0011(19) 0.8950(17) 0.196 Uiso 1 d . .
H72D H 0.2091(30) -0.0232(19) 0.8604(17) 0.235 Uiso 1 calc R .
H72E H 0.1740(30) -0.0266(19) 0.9048(17) 0.235 Uiso 1 calc R .
C725 C 0.2897(28) 0.0074(18) 0.9236(16) 0.178 Uiso 1 d . .
H72G H 0.2898(28) 0.0260(18) 0.9591(16) 0.214 Uiso 1 calc R .
H72H H 0.3085(28) -0.0297(18) 0.9188(16) 0.214 Uiso 1 calc R .
K801 K 0.6968(3) 0.3213(2) 0.89028(14) 0.075 Uani 0.50 d PG .
N800 N 0.8321(5) 0.3388(4) 0.8436(3) 0.177 Uiso 0.50 d PG .
C801 C 0.9153(4) 0.3701(5) 0.8842(4) 0.254 Uiso 0.50 d PG .
H80A H 0.9542(5) 0.3831(6) 0.8692(5) 0.305 Uiso 0.50 d PG .
H80I H 0.9423(3) 0.3453(5) 0.8984(5) 0.305 Uiso 0.50 d PG .
C802 C 0.8967(5) 0.4187(4) 0.9240(4) 0.254 Uiso 0.50 d PG .
H80B H 0.8619(6) 0.4405(4) 0.9096(4) 0.305 Uiso 0.50 d PG .
H80J H 0.9485(5) 0.4425(5) 0.9461(5) 0.305 Uiso 0.50 d PG .
O803 O 0.8509(4) 0.3996(3) 0.9524(3) 0.191 Uiso 0.50 d PG .
C804 C 0.8411(6) 0.4437(3) 0.9910(3) 0.254 Uiso 0.50 d PG .
H80C H 0.8095(7) 0.4695(3) 0.9805(3) 0.305 Uiso 0.50 d PG .
H80D H 0.8968(7) 0.4634(4) 1.0111(4) 0.305 Uiso 0.50 d PG .
C805 C 0.7936(7) 0.4204(4) 1.0233(2) 0.254 Uiso 0.50 d PG .
H80E H 0.7891(9) 0.4513(4) 1.0524(2) 0.305 Uiso 0.50 d PG .
H80K H 0.8234(8) 0.3938(5) 1.0336(2) 0.305 Uiso 0.50 d PG .
O806 O 0.7097(6) 0.3942(3) 0.9899(2) 0.191 Uiso 0.50 d PG .
C807 C 0.6554(8) 0.3770(5) 1.0157(2) 0.254 Uiso 0.50 d PG .
H80F H 0.6554(9) 0.4082(6) 1.0456(3) 0.305 Uiso 0.50 d PG .
H80G H 0.6784(9) 0.3477(5) 1.0251(2) 0.305 Uiso 0.50 d PG .
C808 C 0.5706(7) 0.3550(5) 0.9842(4) 0.254 Uiso 0.50 d PG .
H80H H 0.5481(7) 0.3846(5) 0.9753(4) 0.305 Uiso 0.50 d PG .
H80L H 0.5365(8) 0.3464(6) 1.0039(4) 0.305 Uiso 0.50 d PG .
N809 N 0.5626(5) 0.3087(5) 0.9404(4) 0.177 Uiso 0.50 d PG .
C810 C 0.4784(5) 0.2987(5) 0.9064(5) 0.254 Uiso 0.50 d PG .
H81A H 0.4345(5) 0.3009(7) 0.9237(6) 0.305 Uiso 0.50 d PG .
H81B H 0.4701(5) 0.2612(5) 0.8816(5) 0.305 Uiso 0.50 d PG .
C811 C 0.4672(3) 0.3385(5) 0.8777(4) 0.254 Uiso 0.50 d PG .
H81C H 0.4807(5) 0.3765(5) 0.9018(5) 0.305 Uiso 0.50 d PG .
H81D H 0.4093(3) 0.3329(7) 0.8581(5) 0.305 Uiso 0.50 d PG .
O812 O 0.5267(3) 0.3288(4) 0.8479(3) 0.191 Uiso 0.50 d PG .
C813 C 0.5085(5) 0.3627(5) 0.8171(4) 0.254 Uiso 0.50 d PG .
H81E H 0.5241(6) 0.4014(5) 0.8394(4) 0.305 Uiso 0.50 d PG .
H81F H 0.4499(6) 0.3570(6) 0.7985(5) 0.305 Uiso 0.50 d PG .
C814 C 0.5729(7) 0.3490(5) 0.7841(3) 0.254 Uiso 0.50 d PG .
H81G H 0.5640(8) 0.3690(6) 0.7622(3) 0.305 Uiso 0.50 d PG .
H81M H 0.5607(7) 0.3095(5) 0.7641(2) 0.305 Uiso 0.50 d PG .
O815 O 0.6575(6) 0.3628(4) 0.8117(2) 0.191 Uiso 0.50 d PG .
C816 C 0.7165(8) 0.3541(5) 0.7817(3) 0.254 Uiso 0.50 d PG .
H81H H 0.7047(9) 0.3733(6) 0.7593(3) 0.305 Uiso 0.50 d PG .
H81N H 0.7088(8) 0.3145(5) 0.7621(2) 0.305 Uiso 0.50 d PG .
C817 C 0.8040(7) 0.3711(5) 0.8114(3) 0.254 Uiso 0.50 d PG .
H81I H 0.8410(8) 0.3670(6) 0.7897(4) 0.305 Uiso 0.50 d PG .
H81O H 0.8100(7) 0.4103(4) 0.8320(4) 0.305 Uiso 0.50 d PG .
C818 C 0.8544(7) 0.2822(5) 0.8117(4) 0.254 Uiso 0.50 d PG .
H81J H 0.9076(7) 0.2876(6) 0.8037(5) 0.305 Uiso 0.50 d PG .
H81K H 0.8101(8) 0.2667(5) 0.7811(3) 0.305 Uiso 0.50 d PG .
C819 C 0.8579(6) 0.2421(4) 0.8373(4) 0.254 Uiso 0.50 d PG .
H81L H 0.9010(6) 0.2578(5) 0.8684(5) 0.305 Uiso 0.50 d PG .
H81P H 0.8731(8) 0.2074(5) 0.8170(5) 0.305 Uiso 0.50 d PG .
O820 O 0.7795(6) 0.2304(3) 0.8468(3) 0.191 Uiso 0.50 d PG .
C821 C 0.7773(8) 0.1874(3) 0.8649(4) 0.254 Uiso 0.50 d PG .
H82A H 0.8191(8) 0.1973(4) 0.8962(5) 0.305 Uiso 0.50 d PG .
H82B H 0.7914(10) 0.1549(3) 0.8410(5) 0.305 Uiso 0.50 d PG .
C822 C 0.6826(9) 0.1730(2) 0.8693(4) 0.254 Uiso 0.50 d PG .
H82C H 0.6811(10) 0.1430(3) 0.8810(5) 0.305 Uiso 0.50 d PG .
H82F H 0.6401(9) 0.1622(2) 0.8382(4) 0.305 Uiso 0.50 d PG .
O823 O 0.6703(7) 0.2217(3) 0.9048(4) 0.191 Uiso 0.50 d PG .
C824 C 0.5852(8) 0.2063(4) 0.9128(5) 0.254 Uiso 0.50 d PG .
H82D H 0.5863(10) 0.1750(4) 0.9230(5) 0.305 Uiso 0.50 d PG .
H82E H 0.5402(7) 0.1967(4) 0.8829(5) 0.305 Uiso 0.50 d PG .
C825 C 0.5704(8) 0.2592(5) 0.9556(4) 0.254 Uiso 0.50 d PG .
H82G H 0.5198(9) 0.2510(6) 0.9648(5) 0.305 Uiso 0.50 d PG .
H82H H 0.6180(9) 0.2689(5) 0.9842(4) 0.305 Uiso 0.50 d PG .
K802 K 0.7028(3) 0.3423(2) 0.89178(14) 0.054 Uani 0.50 d PG .
N840 N 0.8451(5) 0.3304(4) 0.8425(3) 0.069 Uiso 0.50 d PG .
C841 C 0.8702(6) 0.2726(5) 0.8306(4) 0.132 Uiso 0.50 d PG .
H84A H 0.9074(5) 0.2719(5) 0.8602(5) 0.158 Uiso 0.50 d PG .
H84B H 0.9017(7) 0.2650(6) 0.8057(5) 0.158 Uiso 0.50 d PG .
C842 C 0.7937(7) 0.2276(4) 0.8144(3) 0.132 Uiso 0.50 d PG .
H84I H 0.8115(9) 0.1911(4) 0.8031(4) 0.158 Uiso 0.50 d PG .
H84J H 0.7519(7) 0.2306(4) 0.7874(3) 0.158 Uiso 0.50 d PG .
O843 O 0.7571(6) 0.2350(2) 0.8537(3) 0.140 Uiso 0.50 d PG .
C844 C 0.6955(8) 0.1868(2) 0.8418(4) 0.132 Uiso 0.50 d PG .
H84K H 0.7231(9) 0.1544(2) 0.8403(5) 0.158 Uiso 0.50 d PG .
H84L H 0.6556(8) 0.1783(2) 0.8101(4) 0.158 Uiso 0.50 d PG .
C845 C 0.6508(7) 0.2017(2) 0.8828(4) 0.132 Uiso 0.50 d PG .
H84C H 0.6912(8) 0.2125(3) 0.9147(4) 0.158 Uiso 0.50 d PG .
H84D H 0.6120(9) 0.1696(3) 0.8779(5) 0.158 Uiso 0.50 d PG .
O846 O 0.6054(5) 0.2461(3) 0.8839(3) 0.140 Uiso 0.50 d PG .
C847 C 0.5547(6) 0.2519(4) 0.9173(4) 0.132 Uiso 0.50 d PG .
H84E H 0.5884(7) 0.2626(5) 0.9510(4) 0.158 Uiso 0.50 d PG .
H84F H 0.5192(7) 0.2167(5) 0.9076(5) 0.158 Uiso 0.50 d PG .
C848 C 0.4994(5) 0.2952(5) 0.9148(4) 0.132 Uiso 0.50 d PG .
H84G H 0.4540(6) 0.2946(6) 0.9306(5) 0.158 Uiso 0.50 d PG .
H84H H 0.4740(4) 0.2871(5) 0.8802(4) 0.158 Uiso 0.50 d PG .
N849 N 0.5555(5) 0.3547(4) 0.9367(3) 0.069 Uiso 0.50 d PG .
C850 C 0.5022(5) 0.3938(5) 0.9236(4) 0.132 Uiso 0.50 d PG .
H85M H 0.5319(7) 0.4314(5) 0.9421(4) 0.158 Uiso 0.50 d PG .
H85N H 0.4486(6) 0.3916(6) 0.9320(5) 0.158 Uiso 0.50 d PG .
C851 C 0.4843(5) 0.3844(5) 0.8683(4) 0.132 Uiso 0.50 d PG .
H85O H 0.4459(6) 0.4081(6) 0.8591(5) 0.158 Uiso 0.50 d PG .
H85P H 0.4588(4) 0.3459(6) 0.8496(5) 0.158 Uiso 0.50 d PG .
O852 O 0.5641(5) 0.3903(4) 0.8559(3) 0.140 Uiso 0.50 d PG .
C853 C 0.5531(7) 0.3875(5) 0.8089(4) 0.132 Uiso 0.50 d PG .
H85K H 0.5139(8) 0.4131(6) 0.8047(4) 0.158 Uiso 0.50 d PG .
H85L H 0.5271(6) 0.3503(5) 0.7856(3) 0.158 Uiso 0.50 d PG .
C854 C 0.6247(8) 0.4033(5) 0.8012(3) 0.132 Uiso 0.50 d PG .
H85I H 0.6428(9) 0.4430(4) 0.8189(4) 0.158 Uiso 0.50 d PG .
H85J H 0.6125(9) 0.3958(6) 0.7662(4) 0.158 Uiso 0.50 d PG .
O855 O 0.6901(7) 0.3775(4) 0.8114(3) 0.140 Uiso 0.50 d PG .
C856 C 0.7700(8) 0.3905(5) 0.8042(4) 0.132 Uiso 0.50 d PG .
H85G H 0.8028(8) 0.4234(5) 0.8315(4) 0.158 Uiso 0.50 d PG .
H85H H 0.7588(10) 0.3987(6) 0.7747(4) 0.158 Uiso 0.50 d PG .
C857 C 0.8176(7) 0.3385(5) 0.7952(3) 0.132 Uiso 0.50 d PG .
H85E H 0.7842(8) 0.3052(5) 0.7688(3) 0.158 Uiso 0.50 d PG .
H85F H 0.8688(8) 0.3467(6) 0.7864(4) 0.158 Uiso 0.50 d PG .
C858 C 0.9169(4) 0.3709(5) 0.8781(4) 0.132 Uiso 0.50 d PG .
H85A H 0.9099(6) 0.4072(5) 0.8771(5) 0.158 Uiso 0.50 d PG .
H85B H 0.9683(5) 0.3605(6) 0.8684(5) 0.158 Uiso 0.50 d PG .
C859 C 0.9285(3) 0.3755(5) 0.9297(4) 0.132 Uiso 0.50 d PG .
H85C H 0.9826(4) 0.3971(6) 0.9507(5) 0.158 Uiso 0.50 d PG .
H85D H 0.9274(3) 0.3384(5) 0.9299(4) 0.158 Uiso 0.50 d PG .
O860 O 0.8615(4) 0.3995(3) 0.9493(3) 0.140 Uiso 0.50 d PG .
C861 C 0.8806(6) 0.4167(4) 1.0029(3) 0.132 Uiso 0.50 d PG .
H86A H 0.9325(6) 0.4429(5) 1.0189(4) 0.158 Uiso 0.50 d PG .
H86B H 0.8873(6) 0.3845(5) 1.0115(3) 0.158 Uiso 0.50 d PG .
C862 C 0.8054(7) 0.4416(4) 1.0163(2) 0.132 Uiso 0.50 d PG .
H86C H 0.7949(8) 0.4712(3) 1.0045(3) 0.158 Uiso 0.50 d PG .
H86D H 0.8158(9) 0.4568(4) 1.0519(2) 0.158 Uiso 0.50 d PG .
O863 O 0.7315(6) 0.4004(3) 0.9977(2) 0.140 Uiso 0.50 d PG .
C864 C 0.6584(8) 0.4241(4) 1.0138(3) 0.132 Uiso 0.50 d PG .
H86G H 0.6456(8) 0.4540(4) 1.0028(3) 0.158 Uiso 0.50 d PG .
H86H H 0.6719(10) 0.4385(5) 1.0496(3) 0.158 Uiso 0.50 d PG .
C865 C 0.5880(7) 0.3761(5) 0.9909(3) 0.132 Uiso 0.50 d PG .
H86E H 0.6069(8) 0.3453(5) 0.9992(3) 0.158 Uiso 0.50 d PG .
H86F H 0.5415(8) 0.3874(6) 1.0057(4) 0.158 Uiso 0.50 d PG .
N900 N -0.2199(17) 0.8423(11) 0.5740(9) 0.134 Uiso 1 d . .
H90E H -0.1833(17) 0.8712(11) 0.5765(9) 0.160 Uiso 1 d R .
H90F H -0.2132(17) 0.8302(11) 0.5992(9) 0.160 Uiso 1 d R .
C901 C -0.2841(23) 0.8176(14) 0.5344(12) 0.144 Uiso 1 d . .
H90A H -0.3363(23) 0.8200(14) 0.5447(12) 0.173 Uiso 1 d R .
H90B H -0.2782(23) 0.7785(14) 0.5211(12) 0.173 Uiso 1 d R .
C902 C -0.3041(24) 0.8376(15) 0.4915(13) 0.150 Uiso 1 d . .
H90C H -0.3007(24) 0.8778(15) 0.5036(13) 0.180 Uiso 1 d R .
H90D H -0.3586(24) 0.8209(15) 0.4680(13) 0.180 Uiso 1 d R .
N903 N -0.2402(19) 0.8175(12) 0.4665(11) 0.161 Uiso 1 d . .
H90G H -0.2024(19) 0.7987(12) 0.4790(11) 0.193 Uiso 1 d R .
H90H H -0.2350(19) 0.8249(12) 0.4400(11) 0.193 Uiso 1 d R .
N910 N -0.0523(23) 0.7480(14) 0.4409(12) 0.205 Uiso 1 d . .
H91A H -0.0705(23) 0.7246(14) 0.4539(12) 0.246 Uiso 1 d R .
H91B H -0.0856(23) 0.7728(14) 0.4347(12) 0.246 Uiso 1 d R .
C911 C 0.0347(26) 0.7500(16) 0.4280(14) 0.171 Uiso 1 d . .
H91C H 0.0734(26) 0.7843(16) 0.4471(14) 0.205 Uiso 1 d R .
H91D H 0.0305(26) 0.7396(16) 0.3931(14) 0.205 Uiso 1 d R .
C912 C 0.0501(26) 0.6994(16) 0.4482(14) 0.166 Uiso 1 d . .
H91E H 0.0107(26) 0.6655(16) 0.4286(14) 0.199 Uiso 1 d R .
H91F H 0.0511(26) 0.7099(16) 0.4827(14) 0.199 Uiso 1 d R .
N913 N 0.1408(25) 0.6955(16) 0.4389(13) 0.228 Uiso 1 d . .
H91G H 0.1647(25) 0.7176(16) 0.4264(13) 0.273 Uiso 1 d R .
H91H H 0.1696(25) 0.6697(16) 0.4465(13) 0.273 Uiso 1 d R .

loop_
_atom_type_symbol
_atom_type_description
_atom_type_scat_dispersion_real
_atom_type_scat_dispersion_imag
_atom_type_scat_source
C C 0.0033 0.0016 'International Tables Vol C Tables 4.2.6.8 and 6.1.1.4'
H H 0.0000 0.0000 'International Tables Vol C Tables 4.2.6.8 and 6.1.1.4'
N N 0.0061 0.0033 'International Tables Vol C Tables 4.2.6.8 and 6.1.1.4'
O O 0.0106 0.0060 'International Tables Vol C Tables 4.2.6.8 and 6.1.1.4'
K K 0.2009 0.2494 'International Tables Vol C Tables 4.2.6.8 and 6.1.1.4'
Mo Mo -1.6832 0.6857 'International Tables Vol C Tables 4.2.6.8 and 6.1.1.4'
Sn Sn -0.6537 1.4246 'International Tables Vol C Tables 4.2.6.8 and 6.1.1.4'

loop_
_geom_angle_atom_site_label_1
_geom_angle_atom_site_label_2
_geom_angle_atom_site_label_3
_geom_angle
_geom_angle_site_symmetry_1
_geom_angle_site_symmetry_3
_geom_angle_publ_flag
Sn13 Sn11 Sn15 100.25(6) . . ?
Sn13 Sn11 Sn14 67.92(5) . . ?
Sn15 Sn11 Sn14 64.10(5) . . ?
Sn13 Sn11 Sn12 65.66(6) . . ?
Sn15 Sn11 Sn12 64.83(5) . . ?
Sn14 Sn11 Sn12 99.82(5) . . ?
Sn11 Sn12 Sn17 109.05(7) . . ?
Sn11 Sn12 Sn16 110.37(6) . . ?
Sn17 Sn12 Sn16 61.96(5) . . ?
Sn11 Sn12 Sn15 57.51(5) . . ?
Sn17 Sn12 Sn15 101.65(6) . . ?
Sn16 Sn12 Sn15 58.27(4) . . ?
Sn11 Sn12 Sn13 56.55(5) . . ?
Sn17 Sn12 Sn13 57.07(5) . . ?
Sn16 Sn12 Sn13 100.85(6) . . ?
Sn15 Sn12 Sn13 90.31(6) . . ?
Sn11 Sn13 Sn17 110.91(7) . . ?
Sn11 Sn13 Sn18 108.92(6) . . ?
Sn17 Sn13 Sn18 63.17(5) . . ?
Sn11 Sn13 Sn12 57.79(5) . . ?
Sn17 Sn13 Sn12 57.86(5) . . ?
Sn18 Sn13 Sn12 101.30(5) . . ?
Sn11 Sn13 Sn14 56.61(5) . . ?
Sn17 Sn13 Sn14 100.29(5) . . ?
Sn18 Sn13 Sn14 56.02(4) . . ?
Sn12 Sn13 Sn14 88.79(5) . . ?
Sn19 Sn14 Sn18 62.50(5) . . ?
Sn19 Sn14 Sn11 111.17(6) . . ?
Sn18 Sn14 Sn11 108.26(6) . . ?
Sn19 Sn14 Sn15 58.95(5) . . ?
Sn18 Sn14 Sn15 102.20(5) . . ?
Sn11 Sn14 Sn15 57.89(5) . . ?
Sn19 Sn14 Sn13 100.14(5) . . ?
Sn18 Sn14 Sn13 56.46(5) . . ?
Sn11 Sn14 Sn13 55.47(5) . . ?
Sn15 Sn14 Sn13 89.15(6) . . ?
Sn11 Sn15 Sn19 109.71(6) . . ?
Sn11 Sn15 Sn16 109.95(6) . . ?
Sn19 Sn15 Sn16 60.72(5) . . ?
Sn11 Sn15 Sn14 58.01(5) . . ?
Sn19 Sn15 Sn14 57.21(4) . . ?
Sn16 Sn15 Sn14 100.88(5) . . ?
Sn11 Sn15 Sn12 57.66(5) . . ?
Sn19 Sn15 Sn12 100.70(5) . . ?
Sn16 Sn15 Sn12 57.65(4) . . ?
Sn14 Sn15 Sn12 91.73(6) . . ?
Sn12 Sn16 Sn15 64.08(5) . . ?
Sn12 Sn16 Mo1 114.58(6) . . ?
Sn15 Sn16 Mo1 115.54(6) . . ?
Sn12 Sn16 Sn19 104.45(6) . . ?
Sn15 Sn16 Sn19 59.59(5) . . ?
Mo1 Sn16 Sn19 59.48(5) . . ?
Sn12 Sn16 Sn17 58.99(5) . . ?
Sn15 Sn16 Sn17 103.65(5) . . ?
Mo1 Sn16 Sn17 58.49(5) . . ?
Sn19 Sn16 Sn17 90.50(6) . . ?
Sn13 Sn17 Mo1 115.23(6) . . ?
Sn13 Sn17 Sn12 65.07(5) . . ?
Mo1 Sn17 Sn12 116.19(6) . . ?
Sn13 Sn17 Sn16 104.42(5) . . ?
Mo1 Sn17 Sn16 60.14(5) . . ?
Sn12 Sn17 Sn16 59.05(5) . . ?
Sn13 Sn17 Sn18 58.60(5) . . ?
Mo1 Sn17 Sn18 58.83(5) . . ?
Sn12 Sn17 Sn18 103.12(5) . . ?
Sn16 Sn17 Sn18 89.28(5) . . ?
Sn14 Sn18 Sn13 67.52(5) . . ?
Sn14 Sn18 Mo1 115.74(6) . . ?
Sn13 Sn18 Mo1 114.65(7) . . ?
Sn14 Sn18 Sn19 58.63(4) . . ?
Sn13 Sn18 Sn19 105.13(6) . . ?
Mo1 Sn18 Sn19 59.68(5) . . ?
Sn14 Sn18 Sn17 104.84(6) . . ?
Sn13 Sn18 Sn17 58.23(5) . . ?
Mo1 Sn18 Sn17 58.59(5) . . ?
Sn19 Sn18 Sn17 89.45(5) . . ?
Sn14 Sn19 Sn15 63.84(5) . . ?
Sn14 Sn19 Mo1 115.35(6) . . ?
Sn15 Sn19 Mo1 116.35(6) . . ?
Sn14 Sn19 Sn16 104.89(5) . . ?
Sn15 Sn19 Sn16 59.69(5) . . ?
Mo1 Sn19 Sn16 60.25(5) . . ?
Sn14 Sn19 Sn18 58.87(5) . . ?
Sn15 Sn19 Sn18 103.09(5) . . ?
Mo1 Sn19 Sn18 59.02(5) . . ?
Sn16 Sn19 Sn18 90.76(5) . . ?
C13 Mo1 C12 79.2(9) . . ?
C13 Mo1 C11 89.8(8) . . ?
C12 Mo1 C11 86.4(9) . . ?
C13 Mo1 Sn17 159.1(6) . . ?
C12 Mo1 Sn17 92.8(6) . . ?
C11 Mo1 Sn17 109.1(6) . . ?
C13 Mo1 Sn18 98.8(6) . . ?
C12 Mo1 Sn18 96.3(6) . . ?
C11 Mo1 Sn18 171.3(7) . . ?
Sn17 Mo1 Sn18 62.59(5) . . ?
C13 Mo1 Sn19 85.5(6) . . ?
C12 Mo1 Sn19 150.6(7) . . ?
C11 Mo1 Sn19 118.7(6) . . ?
Sn17 Mo1 Sn19 92.69(5) . . ?
Sn18 Mo1 Sn19 61.30(5) . . ?
C13 Mo1 Sn16 132.9(6) . . ?
C12 Mo1 Sn16 145.0(7) . . ?
C11 Mo1 Sn16 81.1(7) . . ?
Sn17 Mo1 Sn16 61.37(5) . . ?
Sn18 Mo1 Sn16 92.10(6) . . ?
Sn19 Mo1 Sn16 60.27(5) . . ?
O11 C11 Mo1 175.2(21) . . ?
O12 C12 Mo1 177.1(19) . . ?
O13 C13 Mo1 174.5(17) . . ?
Sn25 Sn21 Sn23 98.94(6) . . ?
Sn25 Sn21 Sn24 65.34(6) . . ?
Sn23 Sn21 Sn24 64.30(7) . . ?
Sn25 Sn21 Sn22 64.48(6) . . ?
Sn23 Sn21 Sn22 65.84(7) . . ?
Sn24 Sn21 Sn22 98.83(6) . . ?
Sn26 Sn22 Sn27 63.32(5) . . ?
Sn26 Sn22 Sn21 111.22(8) . . ?
Sn27 Sn22 Sn21 109.89(8) . . ?
Sn26 Sn22 Sn25 58.63(6) . . ?
Sn27 Sn22 Sn25 102.70(6) . . ?
Sn21 Sn22 Sn25 57.46(6) . . ?
Sn26 Sn22 Sn23 100.84(6) . . ?
Sn27 Sn22 Sn23 56.76(5) . . ?
Sn21 Sn22 Sn23 56.82(6) . . ?
Sn25 Sn22 Sn23 89.42(7) . . ?
Sn27 Sn23 Sn21 110.59(7) . . ?
Sn27 Sn23 Sn28 63.46(5) . . ?
Sn21 Sn23 Sn28 111.81(8) . . ?
Sn27 Sn23 Sn24 102.75(7) . . ?
Sn21 Sn23 Sn24 58.03(7) . . ?
Sn28 Sn23 Sn24 58.42(6) . . ?
Sn27 Sn23 Sn22 57.00(5) . . ?
Sn21 Sn23 Sn22 57.34(7) . . ?
Sn28 Sn23 Sn22 101.50(6) . . ?
Sn24 Sn23 Sn22 90.10(6) . . ?
Sn21 Sn24 Sn29 110.26(7) . . ?
Sn21 Sn24 Sn28 110.79(8) . . ?
Sn29 Sn24 Sn28 62.38(5) . . ?
Sn21 Sn24 Sn23 57.67(6) . . ?
Sn29 Sn24 Sn23 101.15(7) . . ?
Sn28 Sn24 Sn23 57.66(5) . . ?
Sn21 Sn24 Sn25 57.12(6) . . ?
Sn29 Sn24 Sn25 57.75(5) . . ?
Sn28 Sn24 Sn25 101.76(6) . . ?
Sn23 Sn24 Sn25 90.06(7) . . ?
Sn21 Sn25 Sn29 110.32(6) . . ?
Sn21 Sn25 Sn26 110.14(7) . . ?
Sn29 Sn25 Sn26 62.02(5) . . ?
Sn21 Sn25 Sn22 58.06(7) . . ?
Sn29 Sn25 Sn22 100.92(6) . . ?
Sn26 Sn25 Sn22 56.85(6) . . ?
Sn21 Sn25 Sn24 57.54(6) . . ?
Sn29 Sn25 Sn24 57.39(5) . . ?
Sn26 Sn25 Sn24 100.79(6) . . ?
Sn22 Sn25 Sn24 90.41(7) . . ?
Sn22 Sn26 Mo2 115.39(7) . . ?
Sn22 Sn26 Sn25 64.51(6) . . ?
Mo2 Sn26 Sn25 115.69(7) . . ?
Sn22 Sn26 Sn29 104.13(7) . . ?
Mo2 Sn26 Sn29 59.83(6) . . ?
Sn25 Sn26 Sn29 58.92(5) . . ?
Sn22 Sn26 Sn27 58.66(5) . . ?
Mo2 Sn26 Sn27 59.48(5) . . ?
Sn25 Sn26 Sn27 103.56(6) . . ?
Sn29 Sn26 Sn27 90.42(5) . . ?
Sn23 Sn27 Sn22 66.24(6) . . ?
Sn23 Sn27 Mo2 114.29(7) . . ?
Sn22 Sn27 Mo2 113.37(7) . . ?
Sn23 Sn27 Sn26 103.75(6) . . ?
Sn22 Sn27 Sn26 58.02(6) . . ?
Mo2 Sn27 Sn26 57.99(5) . . ?
Sn23 Sn27 Sn28 58.60(6) . . ?
Sn22 Sn27 Sn28 104.55(7) . . ?
Mo2 Sn27 Sn28 58.92(5) . . ?
Sn26 Sn27 Sn28 89.56(6) . . ?
Sn23 Sn28 Sn24 63.92(6) . . ?
Sn23 Sn28 Mo2 113.51(7) . . ?
Sn24 Sn28 Mo2 114.33(7) . . ?
Sn23 Sn28 Sn29 102.85(6) . . ?
Sn24 Sn28 Sn29 58.56(5) . . ?
Mo2 Sn28 Sn29 59.18(6) . . ?
Sn23 Sn28 Sn27 57.95(6) . . ?
Sn24 Sn28 Sn27 102.76(6) . . ?
Mo2 Sn28 Sn27 58.74(5) . . ?
Sn29 Sn28 Sn27 89.89(5) . . ?
Sn24 Sn29 Sn25 64.85(5) . . ?
Sn24 Sn29 Mo2 114.66(7) . . ?
Sn25 Sn29 Mo2 114.09(7) . . ?
Sn24 Sn29 Sn26 103.94(7) . . ?
Sn25 Sn29 Sn26 59.06(5) . . ?
Mo2 Sn29 Sn26 58.00(5) . . ?
Sn24 Sn29 Sn28 59.06(5) . . ?
Sn25 Sn29 Sn28 104.42(6) . . ?
Mo2 Sn29 Sn28 59.03(5) . . ?
Sn26 Sn29 Sn28 90.11(6) . . ?
C21 Mo2 C23 86.8(10) . . ?
C21 Mo2 C22 98.7(10) . . ?
C23 Mo2 C22 92.8(11) . . ?
C21 Mo2 Sn26 135.1(6) . . ?
C23 Mo2 Sn26 79.7(7) . . ?
C22 Mo2 Sn26 124.4(8) . . ?
C21 Mo2 Sn27 81.0(6) . . ?
C23 Mo2 Sn27 106.1(8) . . ?
C22 Mo2 Sn27 161.0(7) . . ?
Sn26 Mo2 Sn27 62.52(6) . . ?
C21 Mo2 Sn28 90.7(6) . . ?
C23 Mo2 Sn28 168.4(8) . . ?
C22 Mo2 Sn28 98.8(7) . . ?
Sn26 Mo2 Sn28 94.23(6) . . ?
Sn27 Mo2 Sn28 62.35(6) . . ?
C21 Mo2 Sn29 150.7(6) . . ?
C23 Mo2 Sn29 122.2(8) . . ?
C22 Mo2 Sn29 77.5(8) . . ?
Sn26 Mo2 Sn29 62.18(6) . . ?
Sn27 Mo2 Sn29 93.51(6) . . ?
Sn28 Mo2 Sn29 61.79(6) . . ?
O21 C21 Mo2 166.2(17) . . ?
O22 C22 Mo2 165.0(23) . . ?
O23 C23 Mo2 178.3(21) . . ?
O123 K1 O120 60.7(4) . . ?
O123 K1 O112 96.3(4) . . ?
O120 K1 O112 114.3(5) . . ?
O123 K1 O115 134.2(4) . . ?
O120 K1 O115 92.2(4) . . ?
O112 K1 O115 59.8(3) . . ?
O123 K1 O106 101.3(4) . . ?
O120 K1 O106 143.4(4) . . ?
O112 K1 O106 98.4(4) . . ?
O115 K1 O106 119.4(4) . . ?
O123 K1 O103 121.6(4) . . ?
O120 K1 O103 100.7(4) . . ?
O112 K1 O103 138.0(4) . . ?
O115 K1 O103 98.0(3) . . ?
O106 K1 O103 59.7(3) . . ?
O123 K1 N109 61.8(4) . . ?
O120 K1 N109 121.2(4) . . ?
O112 K1 N109 61.3(4) . . ?
O115 K1 N109 120.1(4) . . ?
O106 K1 N109 60.4(4) . . ?
O103 K1 N109 119.1(4) . . ?
O123 K1 N100 119.1(4) . . ?
O120 K1 N100 59.8(4) . . ?
O112 K1 N100 118.7(4) . . ?
O115 K1 N100 59.7(4) . . ?
O106 K1 N100 118.7(4) . . ?
O103 K1 N100 60.2(4) . . ?
N109 K1 N100 179.0(5) . . ?
C118 N100 C101 111.0(15) . . ?
C118 N100 C117 110.2(15) . . ?
C101 N100 C117 109.1(14) . . ?
C118 N100 K1 110.5(10) . . ?
C101 N100 K1 107.8(11) . . ?
C117 N100 K1 108.2(10) . . ?
C102 C101 N100 116.3(18) . . ?
O103 C102 C101 111.8(16) . . ?
C104 O103 C102 115.5(13) . . ?
C104 O103 K1 113.2(9) . . ?
C102 O103 K1 117.5(9) . . ?
O103 C104 C105 114.5(16) . . ?
O106 C105 C104 108.1(14) . . ?
C107 O106 C105 112.1(12) . . ?
C107 O106 K1 116.8(10) . . ?
C105 O106 K1 115.2(10) . . ?
O106 C107 C108 111.7(14) . . ?
N109 C108 C107 112.2(16) . . ?
C125 N109 C108 111.8(15) . . ?
C125 N109 C110 108.5(15) . . ?
C108 N109 C110 109.9(15) . . ?
C125 N109 K1 107.7(12) . . ?
C108 N109 K1 110.7(10) . . ?
C110 N109 K1 108.1(10) . . ?
C111 C110 N109 111.6(16) . . ?
O112 C111 C110 109.9(18) . . ?
C113 O112 C111 111.6(16) . . ?
C113 O112 K1 118.2(11) . . ?
C111 O112 K1 118.3(11) . . ?
O112 C113 C114 107.5(18) . . ?
O115 C114 C113 109.0(18) . . ?
C114 O115 C116 113.2(15) . . ?
C114 O115 K1 111.3(11) . . ?
C116 O115 K1 118.7(11) . . ?
C117 C116 O115 110.7(17) . . ?
C116 C117 N100 113.3(16) . . ?
C119 C118 N100 112.9(17) . . ?
C118 C119 O120 108.1(16) . . ?
C119 O120 C121 109.9(14) . . ?
C119 O120 K1 117.2(11) . . ?
C121 O120 K1 113.9(11) . . ?
C122 C121 O120 108.8(17) . . ?
O123 C122 C121 110.3(18) . . ?
C122 O123 C124 112.4(14) . . ?
C122 O123 K1 113.8(11) . . ?
C124 O123 K1 117.2(11) . . ?
O123 C124 C125 110.8(16) . . ?
N109 C125 C124 114.8(17) . . ?
O223 K2 O220 59.6(4) . . ?
O223 K2 O212 99.3(4) . . ?
O220 K2 O212 122.4(4) . . ?
O223 K2 O206 96.2(4) . . ?
O220 K2 O206 133.6(4) . . ?
O212 K2 O206 98.8(4) . . ?
O223 K2 O215 139.2(4) . . ?
O220 K2 O215 100.4(4) . . ?
O212 K2 O215 59.5(3) . . ?
O206 K2 O215 119.9(4) . . ?
O223 K2 O203 117.3(4) . . ?
O220 K2 O203 95.6(4) . . ?
O212 K2 O203 137.6(4) . . ?
O206 K2 O203 58.7(4) . . ?
O215 K2 O203 98.6(4) . . ?
O223 K2 N200 119.9(4) . . ?
O220 K2 N200 61.0(4) . . ?
O212 K2 N200 119.5(4) . . ?
O206 K2 N200 118.4(4) . . ?
O215 K2 N200 60.8(4) . . ?
O203 K2 N200 60.6(4) . . ?
O223 K2 N209 60.8(4) . . ?
O220 K2 N209 120.0(4) . . ?
O212 K2 N209 61.8(4) . . ?
O206 K2 N209 59.5(4) . . ?
O215 K2 N209 120.2(4) . . ?
O203 K2 N209 117.4(4) . . ?
N200 K2 N209 177.9(5) . . ?
C217 N200 C218 110.0(14) . . ?
C217 N200 C201 110.2(14) . . ?
C218 N200 C201 108.1(14) . . ?
C217 N200 K2 109.9(11) . . ?
C218 N200 K2 108.5(11) . . ?
C201 N200 K2 110.3(9) . . ?
C202 C201 N200 110.5(16) . . ?
O203 C202 C201 107.4(16) . . ?
C202 O203 C204 110.3(14) . . ?
C202 O203 K2 112.9(11) . . ?
C204 O203 K2 114.5(12) . . ?
O203 C204 C205 111.7(18) . . ?
O206 C205 C204 107.0(18) . . ?
C207 O206 C205 112.7(15) . . ?
C207 O206 K2 116.6(12) . . ?
C205 O206 K2 118.1(11) . . ?
C208 C207 O206 113.0(19) . . ?
C207 C208 N209 114.4(19) . . ?
C225 N209 C210 108.4(17) . . ?
C225 N209 C208 111.1(16) . . ?
C210 N209 C208 112.4(17) . . ?
C225 N209 K2 109.7(12) . . ?
C210 N209 K2 105.7(11) . . ?
C208 N209 K2 109.4(12) . . ?
N209 C210 C211 117.4(18) . . ?
O212 C211 C210 106.0(15) . . ?
C213 O212 C211 110.0(14) . . ?
C213 O212 K2 116.6(11) . . ?
C211 O212 K2 118.8(11) . . ?
O212 C213 C214 108.9(16) . . ?
O215 C214 C213 110.6(17) . . ?
C214 O215 C216 112.1(14) . . ?
C214 O215 K2 115.2(10) . . ?
C216 O215 K2 114.3(11) . . ?
C217 C216 O215 112.3(17) . . ?
C216 C217 N200 114.0(17) . . ?
C219 C218 N200 115.2(16) . . ?
O220 C219 C218 109.0(17) . . ?
C219 O220 C221 111.5(14) . . ?
C219 O220 K2 119.1(11) . . ?
C221 O220 K2 117.6(10) . . ?
O220 C221 C222 109.3(15) . . ?
O223 C222 C221 105.7(17) . . ?
C222 O223 C224 106.7(15) . . ?
C222 O223 K2 116.9(10) . . ?
C224 O223 K2 117.6(11) . . ?
O223 C224 C225 106.1(18) . . ?
N209 C225 C224 117.3(17) . . ?
O320 K3 O306 133.7(4) . . ?
O320 K3 O312 125.3(5) . . ?
O306 K3 O312 96.4(5) . . ?
O320 K3 O303 96.1(4) . . ?
O306 K3 O303 59.2(4) . . ?
O312 K3 O303 133.5(5) . . ?
O320 K3 O315 99.0(6) . . ?
O306 K3 O315 122.7(6) . . ?
O312 K3 O315 56.0(5) . . ?
O303 K3 O315 101.8(4) . . ?
O320 K3 O323 59.8(4) . . ?
O306 K3 O323 96.9(5) . . ?
O312 K3 O323 100.8(5) . . ?
O303 K3 O323 119.7(4) . . ?
O315 K3 O323 133.9(5) . . ?
O320 K3 N300 62.6(4) . . ?
O306 K3 N300 118.9(4) . . ?
O312 K3 N300 117.0(5) . . ?
O303 K3 N300 60.8(4) . . ?
O315 K3 N300 61.0(4) . . ?
O323 K3 N300 122.1(4) . . ?
O320 K3 N309 120.8(5) . . ?
O306 K3 N309 60.8(5) . . ?
O312 K3 N309 59.6(5) . . ?
O303 K3 N309 119.5(5) . . ?
O315 K3 N309 115.6(5) . . ?
O323 K3 N309 61.6(5) . . ?
N300 K3 N309 176.0(5) . . ?
O320 K3 C319 21.9(4) . . ?
O306 K3 C319 126.5(5) . . ?
O312 K3 C319 137.0(5) . . ?
O303 K3 C319 76.8(4) . . ?
O315 K3 C319 93.0(6) . . ?
O323 K3 C319 79.0(4) . . ?
N300 K3 C319 43.3(4) . . ?
N309 K3 C319 140.4(5) . . ?
C318 N300 C317 113.5(16) . . ?
C318 N300 C301 109.0(14) . . ?
C317 N300 C301 108.0(14) . . ?
C318 N300 K3 105.6(12) . . ?
C317 N300 K3 110.1(12) . . ?
C301 N300 K3 110.6(11) . . ?
C302 C301 N300 112.4(14) . . ?
O303 C302 C301 109.7(15) . . ?
C302 O303 C304 112.1(13) . . ?
C302 O303 K3 112.9(10) . . ?
C304 O303 K3 115.0(10) . . ?
O303 C304 C305 107.9(15) . . ?
O306 C305 C304 107.3(18) . . ?
C305 O306 C307 106.1(17) . . ?
C305 O306 K3 116.1(13) . . ?
C307 O306 K3 118.5(13) . . ?
O306 C307 C308 106.5(21) . . ?
C307 C308 N309 112.4(20) . . ?
C310 N309 C325 108.6(21) . . ?
C310 N309 C308 109.7(20) . . ?
C325 N309 C308 114.8(22) . . ?
C310 N309 K3 109.4(17) . . ?
C325 N309 K3 106.9(15) . . ?
C308 N309 K3 107.4(15) . . ?
C311 C310 N309 113.3(24) . . ?
O312 C311 C310 111.3(23) . . ?
C313 O312 C311 114.0(21) . . ?
C313 O312 K3 115.1(19) . . ?
C311 O312 K3 117.8(15) . . ?
C314 C313 O312 108.7(32) . . ?
O315 C314 C313 116.4(36) . . ?
C314 O315 C316 120.9(25) . . ?
C314 O315 K3 115.9(21) . . ?
C316 O315 K3 113.3(12) . . ?
O315 C316 C317 108.8(18) . . ?
N300 C317 C316 110.2(17) . . ?
C319 C318 N300 113.7(18) . . ?
O320 C319 C318 108.9(16) . . ?
O320 C319 K3 46.0(8) . . ?
C318 C319 K3 82.5(12) . . ?
C319 O320 C321 113.2(14) . . ?
C319 O320 K3 112.1(10) . . ?
C321 O320 K3 117.8(11) . . ?
O320 C321 C322 106.5(16) . . ?
O323 C322 C321 110.7(18) . . ?
C322 O323 C324 112.1(17) . . ?
C322 O323 K3 111.1(13) . . ?
C324 O323 K3 114.7(13) . . ?
O323 C324 C325 110.3(21) . . ?
N309 C325 C324 115.6(25) . . ?
O420 K4 O415 100.2(6) . . ?
O420 K4 O423 59.1(6) . . ?
O415 K4 O423 125.3(4) . . ?
O420 K4 O403 100.0(4) . . ?
O415 K4 O403 97.3(3) . . ?
O423 K4 O403 133.7(4) . . ?
O420 K4 O406 120.3(6) . . ?
O415 K4 O406 135.3(4) . . ?
O423 K4 O406 93.5(5) . . ?
O403 K4 O406 59.9(4) . . ?
O420 K4 O412 135.2(5) . . ?
O415 K4 O412 58.5(4) . . ?
O423 K4 O412 99.1(5) . . ?
O403 K4 O412 120.2(4) . . ?
O406 K4 O412 97.9(5) . . ?
O420 K4 N400 62.1(5) . . ?
O415 K4 N400 60.7(4) . . ?
O423 K4 N400 120.9(6) . . ?
O403 K4 N400 61.8(4) . . ?
O406 K4 N400 121.0(4) . . ?
O412 K4 N400 118.8(5) . . ?
O420 K4 N409 116.6(6) . . ?
O415 K4 N409 119.4(5) . . ?
O423 K4 N409 57.7(6) . . ?
O403 K4 N409 119.4(5) . . ?
O406 K4 N409 60.1(5) . . ?
O412 K4 N409 61.4(5) . . ?
N400 K4 N409 178.6(5) . . ?
C417 N400 C401 110.9(15) . . ?
C417 N400 C418 111.1(16) . . ?
C401 N400 C418 106.5(14) . . ?
C417 N400 K4 110.4(12) . . ?
C401 N400 K4 108.2(11) . . ?
C418 N400 K4 109.6(12) . . ?
C402 C401 N400 113.9(16) . . ?
O403 C402 C401 109.0(16) . . ?
C402 O403 C404 110.3(14) . . ?
C402 O403 K4 111.5(10) . . ?
C404 O403 K4 112.8(10) . . ?
O403 C404 C405 109.6(16) . . ?
O406 C405 C404 111.1(17) . . ?
C405 O406 C407 112.3(18) . . ?
C405 O406 K4 116.1(12) . . ?
C407 O406 K4 114.5(14) . . ?
O406 C407 C408 109.4(24) . . ?
C407 C408 N409 118.5(25) . . ?
C425 N409 C408 114.0(23) . . ?
C425 N409 C410 108.8(25) . . ?
C408 N409 C410 114.1(27) . . ?
C425 N409 K4 105.0(20) . . ?
C408 N409 K4 107.4(17) . . ?
C410 N409 K4 107.0(19) . . ?
N409 C410 C411 118.4(33) . . ?
O412 C411 C410 107.4(27) . . ?
C411 O412 C413 108.7(18) . . ?
C411 O412 K4 113.4(17) . . ?
C413 O412 K4 112.6(12) . . ?
O412 C413 C414 109.8(17) . . ?
O415 C414 C413 107.2(16) . . ?
C414 O415 C416 109.3(14) . . ?
C414 O415 K4 119.5(12) . . ?
C416 O415 K4 115.8(10) . . ?
O415 C416 C417 105.0(16) . . ?
N400 C417 C416 114.8(19) . . ?
N400 C418 C419 109.5(19) . . ?
O420 C419 C418 112.5(23) . . ?
C419 O420 C421 114.9(21) . . ?
C419 O420 K4 115.1(19) . . ?
C421 O420 K4 116.5(15) . . ?
C422 C421 O420 111.6(24) . . ?
C421 C422 O423 116.2(26) . . ?
C424 O423 C422 117.8(20) . . ?
C424 O423 K4 116.9(15) . . ?
C422 O423 K4 111.6(17) . . ?
O423 C424 C425 106.8(25) . . ?
C424 C425 N409 119.7(29) . . ?
O520 K5 O503 98.6(4) . . ?
O520 K5 O523 60.0(4) . . ?
O503 K5 O523 119.0(4) . . ?
O520 K5 O506 139.7(4) . . ?
O503 K5 O506 59.9(4) . . ?
O523 K5 O506 98.8(4) . . ?
O520 K5 O512 120.7(5) . . ?
O503 K5 O512 134.9(5) . . ?
O523 K5 O512 100.6(5) . . ?
O506 K5 O512 95.4(4) . . ?
O520 K5 O515 100.0(4) . . ?
O503 K5 O515 97.1(4) . . ?
O523 K5 O515 139.8(4) . . ?
O506 K5 O515 115.3(4) . . ?
O512 K5 O515 57.6(4) . . ?
O520 K5 N500 61.4(4) . . ?
O503 K5 N500 60.3(4) . . ?
O523 K5 N500 120.3(4) . . ?
O506 K5 N500 118.9(4) . . ?
O512 K5 N500 118.3(4) . . ?
O515 K5 N500 61.4(3) . . ?
O520 K5 N509 119.9(5) . . ?
O503 K5 N509 119.3(5) . . ?
O523 K5 N509 61.0(5) . . ?
O506 K5 N509 60.4(5) . . ?
O512 K5 N509 61.0(5) . . ?
O515 K5 N509 117.7(5) . . ?
N500 K5 N509 178.7(5) . . ?
C518 N500 C501 111.1(15) . . ?
C518 N500 C517 109.1(15) . . ?
C501 N500 C517 108.4(16) . . ?
C518 N500 K5 107.3(12) . . ?
C501 N500 K5 110.8(11) . . ?
C517 N500 K5 110.0(10) . . ?
N500 C501 C502 114.7(17) . . ?
O503 C502 C501 109.8(20) . . ?
C502 O503 C504 107.2(17) . . ?
C502 O503 K5 119.5(13) . . ?
C504 O503 K5 116.7(12) . . ?
O503 C504 C505 108.1(21) . . ?
O506 C505 C504 113.9(20) . . ?
C505 O506 C507 114.8(17) . . ?
C505 O506 K5 113.0(12) . . ?
C507 O506 K5 113.8(15) . . ?
O506 C507 C508 109.1(21) . . ?
C507 C508 N509 114.8(23) . . ?
C510 N509 C508 112.7(20) . . ?
C510 N509 C525 106.8(20) . . ?
C508 N509 C525 115.0(20) . . ?
C510 N509 K5 107.3(13) . . ?
C508 N509 K5 106.5(15) . . ?
C525 N509 K5 108.2(14) . . ?
N509 C510 C511 112.2(21) . . ?
O512 C511 C510 108.0(20) . . ?
C511 O512 C513 113.4(16) . . ?
C511 O512 K5 117.4(13) . . ?
C513 O512 K5 116.9(11) . . ?
C514 C513 O512 107.5(18) . . ?
O515 C514 C513 108.9(18) . . ?
C514 O515 C516 112.6(14) . . ?
C514 O515 K5 113.9(11) . . ?
C516 O515 K5 112.2(10) . . ?
C517 C516 O515 113.0(17) . . ?
C516 C517 N500 114.8(17) . . ?
N500 C518 C519 114.9(18) . . ?
O520 C519 C518 107.7(17) . . ?
C519 O520 C521 111.8(15) . . ?
C519 O520 K5 115.1(12) . . ?
C521 O520 K5 112.8(12) . . ?
C522 C521 O520 108.8(19) . . ?
O523 C522 C521 112.6(21) . . ?
C524 O523 C522 113.4(19) . . ?
C524 O523 K5 115.3(14) . . ?
C522 O523 K5 114.5(12) . . ?
O523 C524 C525 111.9(24) . . ?
C524 C525 N509 117.0(23) . . ?
O612 K6 O606 99.4(4) . . ?
O612 K6 O603 117.5(4) . . ?
O606 K6 O603 59.7(4) . . ?
O612 K6 O615 60.0(4) . . ?
O606 K6 O615 141.9(4) . . ?
O603 K6 O615 99.5(4) . . ?
O612 K6 O620 139.2(4) . . ?
O606 K6 O620 115.9(4) . . ?
O603 K6 O620 98.4(4) . . ?
O615 K6 O620 97.5(4) . . ?
O612 K6 O623 96.3(4) . . ?
O606 K6 O623 100.4(4) . . ?
O603 K6 O623 142.1(4) . . ?
O615 K6 O623 112.7(4) . . ?
O620 K6 O623 59.3(4) . . ?
O612 K6 N609 61.1(4) . . ?
O606 K6 N609 62.3(4) . . ?
O603 K6 N609 120.6(5) . . ?
O615 K6 N609 119.0(4) . . ?
O620 K6 N609 117.3(5) . . ?
O623 K6 N609 60.1(5) . . ?
O612 K6 N600 119.7(4) . . ?
O606 K6 N600 118.7(4) . . ?
O603 K6 N600 60.7(4) . . ?
O615 K6 N600 61.4(4) . . ?
O620 K6 N600 60.9(4) . . ?
O623 K6 N600 118.1(5) . . ?
N609 K6 N600 178.2(5) . . ?
C618 N600 C601 108.2(16) . . ?
C618 N600 C617 111.7(15) . . ?
C601 N600 C617 112.4(15) . . ?
C618 N600 K6 107.7(12) . . ?
C601 N600 K6 108.8(12) . . ?
C617 N600 K6 107.9(12) . . ?
N600 C601 C602 117.7(19) . . ?
C602 O603 C604 113.2(14) . . ?
C602 O603 K6 121.2(11) . . ?
C604 O603 K6 117.2(11) . . ?
O603 C602 C601 109.2(18) . . ?
C605 C604 O603 112.1(16) . . ?
C604 C605 O606 109.3(16) . . ?
C607 O606 C605 110.3(15) . . ?
C607 O606 K6 118.0(12) . . ?
C605 O606 K6 114.9(11) . . ?
O606 C607 C608 112.9(19) . . ?
N609 C608 C607 113.2(19) . . ?
C625 N609 C610 116.7(18) . . ?
C625 N609 C608 107.0(17) . . ?
C610 N609 C608 106.9(17) . . ?
C625 N609 K6 110.9(14) . . ?
C610 N609 K6 106.3(14) . . ?
C608 N609 K6 108.9(12) . . ?
N609 C610 C611 113.2(18) . . ?
O612 C611 C610 104.5(18) . . ?
C611 O612 C613 110.4(15) . . ?
C611 O612 K6 122.3(12) . . ?
C613 O612 K6 115.2(11) . . ?
O612 C613 C614 112.2(17) . . ?
O615 C614 C613 112.2(18) . . ?
C614 O615 C616 110.9(16) . . ?
C614 O615 K6 116.9(12) . . ?
C616 O615 K6 118.5(12) . . ?
O615 C616 C617 110.2(18) . . ?
N600 C617 C616 114.3(17) . . ?
N600 C618 C619 117.4(19) . . ?
O620 C619 C618 109.6(18) . . ?
C619 O620 C621 111.1(16) . . ?
C619 O620 K6 120.7(12) . . ?
C621 O620 K6 115.3(13) . . ?
O620 C621 C622 110.0(20) . . ?
O623 C622 C621 114.4(22) . . ?
C622 O623 C624 112.8(19) . . ?
C622 O623 K6 113.7(15) . . ?
C624 O623 K6 118.1(14) . . ?
O623 C624 C625 111.7(22) . . ?
N609 C625 C624 118.1(22) . . ?
O720 K7 O723 57.4(6) . . ?
O720 K7 O712 125.5(9) . . ?
O723 K7 O712 101.3(8) . . ?
O720 K7 O715 97.0(7) . . ?
O723 K7 O715 131.6(6) . . ?
O712 K7 O715 58.2(9) . . ?
O720 K7 O706 134.8(7) . . ?
O723 K7 O706 96.5(6) . . ?
O712 K7 O706 93.3(9) . . ?
O715 K7 O706 125.5(7) . . ?
O720 K7 O703 97.5(8) . . ?
O723 K7 O703 117.7(7) . . ?
O712 K7 O703 133.6(10) . . ?
O715 K7 O703 104.9(8) . . ?
O706 K7 O703 60.0(8) . . ?
O720 K7 N709 112.6(9) . . ?
O723 K7 N709 55.8(9) . . ?
O712 K7 N709 62.4(10) . . ?
O715 K7 N709 120.2(10) . . ?
O706 K7 N709 62.0(9) . . ?
O703 K7 N709 120.0(10) . . ?
O720 K7 N700 61.1(7) . . ?
O723 K7 N700 118.0(7) . . ?
O712 K7 N700 119.8(10) . . ?
O715 K7 N700 61.6(8) . . ?
O706 K7 N700 122.7(7) . . ?
O703 K7 N700 63.5(7) . . ?
N709 K7 N700 173.6(10) . . ?
C718 N700 C717 121.0(28) . . ?
C718 N700 C701 116.8(28) . . ?
C717 N700 C701 93.3(28) . . ?
C718 N700 K7 108.0(19) . . ?
C717 N700 K7 108.2(23) . . ?
C701 N700 K7 108.4 . . ?
C702 C701 N700 111.7(16) . . ?
O703 C702 C701 129.4(35) . . ?
C704 O703 C702 120.3(35) . . ?
C704 O703 K7 111.4(22) . . ?
C702 O703 K7 106.7(27) . . ?
O703 C704 C705 98.5(33) . . ?
O706 C705 C704 137.3(49) . . ?
C707 O706 C705 126.9(36) . . ?
C707 O706 K7 109.7(21) . . ?
C705 O706 K7 100.7(32) . . ?
O706 C707 C708 96.6(34) . . ?
N709 C708 C707 114.4(45) . . ?
C708 N709 C710 104.7(40) . . ?
C708 N709 C725 126.3(44) . . ?
C710 N709 C725 116.5(40) . . ?
C708 N709 K7 90.6(30) . . ?
C710 N709 K7 105.4(25) . . ?
C725 N709 K7 108.7(33) . . ?
C711 C710 N709 106.3(37) . . ?
O712 C711 C710 121.8(44) . . ?
C713 O712 C711 140.2(46) . . ?
C713 O712 K7 108.2(28) . . ?
C711 O712 K7 111.3(31) . . ?
O712 C713 C714 133.6(42) . . ?
O715 C714 C713 124.0(43) . . ?
C714 O715 C716 129.3(34) . . ?
C714 O715 K7 115.7(27) . . ?
C716 O715 K7 114.3(22) . . ?
O715 C716 C717 118.8(33) . . ?
C716 C717 N700 105.7(37) . . ?
N700 C718 C719 129.1(34) . . ?
O720 C719 C718 118.1(36) . . ?
C719 O720 C721 125.2(34) . . ?
C719 O720 K7 116.9(24) . . ?
C721 O720 K7 116.1(23) . . ?
O720 C721 C722 130.1(43) . . ?
O723 C722 C721 112.1(41) . . ?
C722 O723 C724 123.9(34) . . ?
C722 O723 K7 113.1(22) . . ?
C724 O723 K7 112.7(28) . . ?
O723 C724 C725 127.2(46) . . ?
N709 C725 C724 115.7(44) . . ?
K802 K801 O846 150.8 . . ?
K802 K801 O843 134.7 . . ?
O846 K801 O843 71.7 . . ?
K802 K801 O823 167.5 . . ?
O846 K801 O823 30.0 . . ?
O843 K801 O823 53.7 . . ?
K802 K801 O820 128.2 . . ?
O846 K801 O820 78.1 . . ?
O843 K801 O820 6.5 . . ?
O823 K801 O820 59.8 . . ?
K802 K801 O812 83.8 . . ?
O846 K801 O812 69.5 . . ?
O843 K801 O812 119.5 . . ?
O823 K801 O812 99.5 . . ?
O820 K801 O812 122.6 . . ?
K802 K801 O806 71.6 . . ?
O846 K801 O806 100.1 . . ?
O843 K801 O806 132.9 . . ?
O823 K801 O806 95.9 . . ?
O820 K801 O806 133.7 . . ?
O812 K801 O806 98.5 . . ?
K802 K801 O815 52.4 . . ?
O846 K801 O815 117.5 . . ?
O843 K801 O815 103.9 . . ?
O823 K801 O815 139.4 . . ?
O820 K801 O815 100.5 . . ?
O812 K801 O815 59.3 . . ?
O806 K801 O815 119.8 . . ?
K802 K801 O803 55.4 . . ?
O846 K801 O803 143.8 . . ?
O843 K801 O803 101.3 . . ?
O823 K801 O803 117.5 . . ?
O820 K801 O803 96.6 . . ?
O812 K801 O803 136.5 . . ?
O806 K801 O803 57.9 . . ?
O815 K801 O803 98.8 . . ?
K802 K801 N849 87.3 . . ?
O846 K801 N849 66.6 . . ?
O843 K801 N849 137.8 . . ?
O823 K801 N849 85.7 . . ?
O820 K801 N849 144.3 . . ?
O812 K801 N849 49.5 . . ?
O806 K801 N849 52.8 . . ?
O815 K801 N849 100.3 . . ?
O803 K801 N849 108.5 . . ?
K802 K801 N800 67.1 . . ?
O846 K801 N800 136.6 . . ?
O843 K801 N800 67.6 . . ?
O823 K801 N800 120.3 . . ?
O820 K801 N800 61.2 . . ?
O812 K801 N800 119.4 . . ?
O806 K801 N800 118.4 . . ?
O815 K801 N800 60.8 . . ?
O803 K801 N800 61.3 . . ?
N849 K801 N800 154.0 . . ?
K802 K801 N809 110.8 . . ?
O846 K801 N809 45.8 . . ?
O843 K801 N809 114.5 . . ?
O823 K801 N809 61.5 . . ?
O820 K801 N809 120.8 . . ?
O812 K801 N809 60.9 . . ?
O806 K801 N809 59.4 . . ?
O815 K801 N809 119.1 . . ?
O803 K801 N809 116.6 . . ?
N849 K801 N809 24.2 . . ?
N800 K801 N809 177.6 . . ?
C857 N800 C817 34.6 . . ?
C857 N800 C858 114.2 . . ?
C817 N800 C858 105.0 . . ?
C857 N800 C818 74.5 . . ?
C817 N800 C818 109.2 . . ?
C858 N800 C818 104.2 . . ?
C857 N800 C801 121.5 . . ?
C817 N800 C801 110.7 . . ?
C858 N800 C801 7.3 . . ?
C818 N800 C801 105.9 . . ?
C857 N800 C841 97.3 . . ?
C817 N800 C841 131.9 . . ?
C858 N800 C841 93.0 . . ?
C818 N800 C841 22.8 . . ?
C801 N800 C841 92.3 . . ?
C857 N800 K802 123.0 . . ?
C817 N800 K802 103.4 . . ?
C858 N800 K802 113.5 . . ?
C818 N800 K802 120.5 . . ?
C801 N800 K802 107.0 . . ?
C841 N800 K802 109.5 . . ?
C857 N800 K801 124.8 . . ?
C817 N800 K801 110.5 . . ?
C858 N800 K801 116.9 . . ?
C818 N800 K801 110.7 . . ?
C801 N800 K801 109.9 . . ?
C841 N800 K801 99.5 . . ?
K802 N800 K801 10.1 . . ?
C859 C801 C802 55.8 . . ?
C859 C801 N840 124.6 . . ?
C802 C801 N840 121.1 . . ?
C859 C801 N800 123.9 . . ?
C802 C801 N800 110.4 . . ?
N840 C801 N800 11.5 . . ?
O860 C802 C859 66.9 . . ?
O860 C802 O803 4.7 . . ?
C859 C802 O803 71.5 . . ?
O860 C802 C801 107.1 . . ?
C859 C802 C801 54.4 . . ?
O803 C802 C801 110.0 . . ?
O860 C802 C858 112.9 . . ?
C859 C802 C858 60.3 . . ?
O803 C802 C858 115.7 . . ?
C801 C802 C858 6.3 . . ?
O860 C802 K802 50.6 . . ?
C859 C802 K802 86.7 . . ?
O803 C802 K802 48.4 . . ?
C801 C802 K802 84.9 . . ?
C858 C802 K802 87.3 . . ?
C804 O803 C861 46.6 . . ?
C804 O803 C802 109.5 . . ?
C861 O803 C802 121.5 . . ?
C804 O803 C859 136.9 . . ?
C861 O803 C859 106.0 . . ?
C802 O803 C859 50.4 . . ?
C804 O803 K802 112.3 . . ?
C861 O803 K802 130.5 . . ?
C802 O803 K802 107.5 . . ?
C859 O803 K802 110.5 . . ?
C804 O803 K801 116.3 . . ?
C861 O803 K801 126.1 . . ?
C802 O803 K801 112.4 . . ?
C859 O803 K801 106.8 . . ?
K802 O803 K801 9.5 . . ?
C862 C804 C861 87.1 . . ?
C862 C804 O803 124.9 . . ?
C861 C804 O803 68.1 . . ?
C862 C804 O860 131.3 . . ?
C861 C804 O860 67.8 . . ?
O803 C804 O860 7.0 . . ?
C862 C804 C805 18.2 . . ?
C861 C804 C805 72.7 . . ?
O803 C804 C805 108.1 . . ?
O860 C804 C805 114.0 . . ?
C862 C804 K802 93.5 . . ?
C861 C804 K802 97.5 . . ?
O803 C804 K802 46.3 . . ?
O860 C804 K802 52.4 . . ?
C805 C804 K802 84.5 . . ?
C862 C805 O863 104.3 . . ?
C862 C805 O806 104.5 . . ?
O863 C805 O806 1.12(11) . . ?
C862 C805 C804 28.9 . . ?
O863 C805 C804 103.2 . . ?
O806 C805 C804 103.9 . . ?
C862 C805 C861 63.1 . . ?
O863 C805 C861 120.6 . . ?
O806 C805 C861 121.7 . . ?
C804 C805 C861 38.4 . . ?
C864 O806 C807 53.2 . . ?
C864 O806 C805 102.3 . . ?
C807 O806 C805 110.4 . . ?
C864 O806 C862 100.8 . . ?
C807 O806 C862 127.4 . . ?
C805 O806 C862 22.2 . . ?
C864 O806 K802 133.2 . . ?
C807 O806 K802 125.6 . . ?
C805 O806 K802 116.6 . . ?
C862 O806 K802 105.7 . . ?
C864 O806 K801 135.8 . . ?
C807 O806 K801 117.0 . . ?
C805 O806 K801 119.4 . . ?
C862 O806 K801 112.2 . . ?
K802 O806 K801 10.7 . . ?
C865 C807 C864 76.0 . . ?
C865 C807 C808 21.2 . . ?
C864 C807 C808 97.2 . . ?
C865 C807 O806 100.4 . . ?
C864 C807 O806 58.0 . . ?
C808 C807 O806 111.0 . . ?
C865 C807 O863 111.6 . . ?
C864 C807 O863 59.4 . . ?
C808 C807 O863 123.1 . . ?
O806 C807 O863 12.1 . . ?
C865 C808 N849 87.6 . . ?
C865 C808 N809 130.8 . . ?
N849 C808 N809 53.2 . . ?
C865 C808 C807 51.0 . . ?
N849 C808 C807 116.5 . . ?
N809 C808 C807 116.7 . . ?
C865 C808 C864 13.6 . . ?
N849 C808 C864 93.5 . . ?
N809 C808 C864 127.6 . . ?
C807 C808 C864 37.7 . . ?
C848 N809 N849 84.9 . . ?
C848 N809 C847 73.7 . . ?
N849 N809 C847 148.3 . . ?
C848 N809 C808 116.3 . . ?
N849 N809 C808 63.2 . . ?
C847 N809 C808 147.7 . . ?
C848 N809 C810 8.1 . . ?
N849 N809 C810 76.8 . . ?
C847 N809 C810 81.2 . . ?
C808 N809 C810 111.5 . . ?
C848 N809 C825 99.5 . . ?
N849 N809 C825 168.4 . . ?
C847 N809 C825 42.7 . . ?
C808 N809 C825 105.3 . . ?
C810 N809 C825 107.3 . . ?
C848 N809 C865 120.8 . . ?
N849 N809 C865 54.2 . . ?
C847 N809 C865 157.5 . . ?
C808 N809 C865 13.3 . . ?
C810 N809 C865 114.5 . . ?
C825 N809 C865 115.0 . . ?
C848 N809 K801 112.1 . . ?
N849 N809 K801 76.6 . . ?
C847 N809 K801 89.9 . . ?
C808 N809 K801 111.6 . . ?
C810 N809 K801 109.9 . . ?
C825 N809 K801 111.1 . . ?
C865 N809 K801 98.8 . . ?
C848 N809 K802 112.4 . . ?
N849 N809 K802 68.0 . . ?
C847 N809 K802 98.6 . . ?
C808 N809 K802 104.5 . . ?
C810 N809 K802 108.9 . . ?
C825 N809 K802 119.2 . . ?
C865 N809 K802 91.5 . . ?
K801 N809 K802 8.9 . . ?
N809 C810 C811 114.0 . . ?
N809 C810 N849 45.9 . . ?
C811 C810 N849 71.7 . . ?
N809 C810 C847 47.2 . . ?
C811 C810 C847 136.7 . . ?
N849 C810 C847 90.7 . . ?
C851 C811 O812 70.4 . . ?
C851 C811 C850 63.7 . . ?
O812 C811 C850 108.1 . . ?
C851 C811 C810 156.9 . . ?
O812 C811 C810 108.0 . . ?
C850 C811 C810 96.4 . . ?
C851 C811 C848 148.7 . . ?
O812 C811 C848 101.8 . . ?
C850 C811 C848 92.0 . . ?
C810 C811 C848 9.3 . . ?
C851 C811 N849 99.7 . . ?
O812 C811 N849 92.0 . . ?
C850 C811 N849 49.0 . . ?
C810 C811 N849 57.2 . . ?
C848 C811 N849 49.4 . . ?
C811 O812 C813 106.8 . . ?
C811 O812 O852 103.2 . . ?
C813 O812 O852 47.5 . . ?
C811 O812 C851 52.5 . . ?
C813 O812 C851 61.3 . . ?
O852 O812 C851 53.7 . . ?
C811 O812 K802 120.6 . . ?
C813 O812 K802 111.1 . . ?
O852 O812 K802 73.9 . . ?
C851 O812 K802 113.7 . . ?
C811 O812 K801 119.1 . . ?
C813 O812 K801 120.2 . . ?
O852 O812 K801 84.7 . . ?
C851 O812 K801 122.3 . . ?
K802 O812 K801 10.8 . . ?
C853 C813 O852 71.2 . . ?
C853 C813 O812 128.2 . . ?
O852 C813 O812 70.7 . . ?
C853 C813 C814 45.6 . . ?
O852 C813 C814 94.2 . . ?
O812 C813 C814 104.8 . . ?
C853 C813 C851 121.7 . . ?
O852 C813 C851 60.2 . . ?
O812 C813 C851 63.1 . . ?
C814 C813 C851 153.7 . . ?
C853 C814 O815 93.7 . . ?
C853 C814 C854 59.6 . . ?
O815 C814 C854 54.7 . . ?
C853 C814 C813 43.2 . . ?
O815 C814 C813 112.9 . . ?
C854 C814 C813 101.6 . . ?
C853 C814 O855 92.9 . . ?
O815 C814 O855 14.2 . . ?
C854 C814 O855 44.3 . . ?
C813 C814 O855 120.9 . . ?
C853 C814 K802 87.2 . . ?
O815 C814 K802 39.9 . . ?
C854 C814 K802 83.6 . . ?
C813 C814 K802 81.4 . . ?
O855 C814 K802 53.9 . . ?
O855 O815 C854 77.4 . . ?
O855 O815 C814 133.7 . . ?
C854 O815 C814 65.1 . . ?
O855 O815 C816 44.7 . . ?
C854 O815 C816 97.5 . . ?
C814 O815 C816 113.0 . . ?
O855 O815 C853 121.9 . . ?
C854 O815 C853 45.4 . . ?
C814 O815 C853 37.3 . . ?
C816 O815 C853 135.3 . . ?
O855 O815 K802 105.5 . . ?
C854 O815 K802 135.0 . . ?
C814 O815 K802 120.0 . . ?
C816 O815 K802 116.2 . . ?
C853 O815 K802 108.4 . . ?
O855 O815 K801 111.5 . . ?
C854 O815 K801 141.9 . . ?
C814 O815 K801 114.8 . . ?
C816 O815 K801 114.9 . . ?
C853 O815 K801 109.4 . . ?
K802 O815 K801 9.3 . . ?
O855 C816 C856 79.2 . . ?
O855 C816 O815 24.8 . . ?
C856 C816 O815 103.3 . . ?
O855 C816 C817 94.4 . . ?
C856 C816 C817 34.1 . . ?
O815 C816 C817 111.8 . . ?
O855 C816 C857 119.1 . . ?
C856 C816 C857 62.6 . . ?
O815 C816 C857 127.5 . . ?
C817 C816 C857 30.8 . . ?
O855 C816 K802 46.1 . . ?
C856 C816 K802 88.6 . . ?
O815 C816 K802 42.2 . . ?
C817 C816 K802 77.5 . . ?
C857 C816 K802 85.5 . . ?
C856 C817 C857 134.5 . . ?
C856 C817 C816 51.6 . . ?
C857 C817 C816 91.3 . . ?
C856 C817 N800 146.6 . . ?
C857 C817 N800 66.9 . . ?
C816 C817 N800 114.8 . . ?
C856 C817 N840 154.6 . . ?
C857 C817 N840 59.9 . . ?
C816 C817 N840 117.5 . . ?
N800 C817 N840 8.2 . . ?
C856 C817 O855 44.7 . . ?
C857 C817 O855 119.4 . . ?
C816 C817 O855 34.9 . . ?
N800 C817 O855 105.0 . . ?
N840 C817 O855 111.8 . . ?
C856 C817 K802 95.3 . . ?
C857 C817 K802 102.4 . . ?
C816 C817 K802 78.4 . . ?
N800 C817 K802 51.5 . . ?
N840 C817 K802 59.3 . . ?
O855 C817 K802 55.0 . . ?
C841 C818 N840 93.2 . . ?
C841 C818 C819 24.7 . . ?
N840 C818 C819 107.8 . . ?
C841 C818 N800 98.7 . . ?
N840 C818 N800 7.5 . . ?
C819 C818 N800 111.1 . . ?
C841 C818 C842 61.9 . . ?
N840 C818 C842 112.3 . . ?
C819 C818 C842 38.2 . . ?
N800 C818 C842 110.5 . . ?
C841 C818 C857 147.8 . . ?
N840 C818 C857 54.7 . . ?
C819 C818 C857 156.1 . . ?
N800 C818 C857 49.5 . . ?
C842 C818 C857 127.7 . . ?
C841 C819 C842 100.0 . . ?
C841 C819 O820 121.8 . . ?
C842 C819 O820 46.5 . . ?
C841 C819 C818 18.8 . . ?
C842 C819 C818 82.3 . . ?
O820 C819 C818 112.4 . . ?
C841 C819 O843 117.1 . . ?
C842 C819 O843 49.2 . . ?
O820 C819 O843 6.2 . . ?
C818 C819 O843 109.2 . . ?
C842 O820 C819 49.4 . . ?
C842 O820 C821 126.4 . . ?
C819 O820 C821 113.8 . . ?
C842 O820 C844 116.7 . . ?
C819 O820 C844 152.7 . . ?
C821 O820 C844 51.2 . . ?
C842 O820 K801 116.0 . . ?
C819 O820 K801 117.9 . . ?
C821 O820 K801 115.5 . . ?
C844 O820 K801 89.1 . . ?
C842 O820 K802 110.1 . . ?
C819 O820 K802 110.6 . . ?
C821 O820 K802 122.3 . . ?
C844 O820 K802 96.1 . . ?
K801 O820 K802 7.6 . . ?
C844 C821 O820 74.6 . . ?
C844 C821 O843 62.5 . . ?
O820 C821 O843 18.6 . . ?
C844 C821 C822 41.0 . . ?
O820 C821 C822 109.9 . . ?
O843 C821 C822 93.0 . . ?
C845 C822 C844 96.7 . . ?
C845 C822 O823 25.6 . . ?
C844 C822 O823 102.6 . . ?
C845 C822 C821 121.3 . . ?
C844 C822 C821 56.3 . . ?
O823 C822 C821 103.6 . . ?
C845 O823 C822 37.8 . . ?
C845 O823 O846 75.5 . . ?
C822 O823 O846 110.7 . . ?
C845 O823 C824 78.1 . . ?
C822 O823 C824 103.7 . . ?
O846 O823 C824 68.1 . . ?
C845 O823 C844 43.3 . . ?
C822 O823 C844 32.9 . . ?
O846 O823 C844 90.8 . . ?
C824 O823 C844 121.4 . . ?
C845 O823 K801 107.8 . . ?
C822 O823 K801 117.6 . . ?
O846 O823 K801 55.4 . . ?
C824 O823 K801 118.1 . . ?
C844 O823 K801 84.8 . . ?
C845 O823 K802 109.6 . . ?
C822 O823 K802 119.4 . . ?
O846 O823 K802 56.0 . . ?
C824 O823 K802 117.6 . . ?
C844 O823 K802 86.7 . . ?
K801 O823 K802 2.0 . . ?
C847 C824 O823 98.8 . . ?
C847 C824 C845 107.7 . . ?
O823 C824 C845 25.3 . . ?
C847 C824 C825 42.1 . . ?
O823 C824 C825 106.0 . . ?
C845 C824 C825 128.5 . . ?
C847 C824 O846 56.0 . . ?
O823 C824 O846 52.7 . . ?
C845 C824 O846 52.2 . . ?
C825 C824 O846 89.3 . . ?
C847 C825 N809 61.0 . . ?
C847 C825 C824 54.2 . . ?
N809 C825 C824 111.6 . . ?
C847 C825 C848 46.3 . . ?
N809 C825 C848 32.3 . . ?
C824 C825 C848 99.6 . . ?
K801 K802 O815 118.3 . . ?
K801 K802 O803 115.2 . . ?
O815 K802 O803 114.1 . . ?
K801 K802 O806 97.7 . . ?
O815 K802 O806 137.5 . . ?
O803 K802 O806 62.5 . . ?
K801 K802 O860 115.3 . . ?
O815 K802 O860 111.5 . . ?
O803 K802 O860 3.9 . . ?
O806 K802 O860 66.4 . . ?
K801 K802 O846 23.9 . . ?
O815 K802 O846 111.6 . . ?
O803 K802 O846 132.2 . . ?
O806 K802 O846 92.1 . . ?
O860 K802 O846 133.6 . . ?
K801 K802 N800 102.9 . . ?
O815 K802 N800 66.5 . . ?
O803 K802 N800 66.7 . . ?
O806 K802 N800 129.2 . . ?
O860 K802 N800 62.8 . . ?
O846 K802 N800 122.9 . . ?
K801 K802 O812 85.4 . . ?
O815 K802 O812 62.8 . . ?
O803 K802 O812 154.5 . . ?
O806 K802 O812 101.6 . . ?
O860 K802 O812 156.6 . . ?
O846 K802 O812 63.7 . . ?
N800 K802 O812 125.8 . . ?
K801 K802 O852 118.1 . . ?
O815 K802 O852 47.8 . . ?
O803 K802 O852 124.8 . . ?
O806 K802 O852 96.7 . . ?
O860 K802 O852 125.6 . . ?
O846 K802 O852 96.1 . . ?
N800 K802 O852 112.7 . . ?
O812 K802 O852 32.8 . . ?
K801 K802 O855 126.0 . . ?
O815 K802 O855 12.5 . . ?
O803 K802 O855 101.8 . . ?
O806 K802 O855 134.9 . . ?
O860 K802 O855 99.1 . . ?
O846 K802 O855 122.9 . . ?
N800 K802 O855 56.9 . . ?
O812 K802 O855 74.8 . . ?
O852 K802 O855 55.8 . . ?
K801 K802 O843 37.7 . . ?
O815 K802 O843 101.3 . . ?
O803 K802 O843 98.2 . . ?
O806 K802 O843 121.2 . . ?
O860 K802 O843 96.1 . . ?
O846 K802 O843 59.4 . . ?
N800 K802 O843 65.1 . . ?
O812 K802 O843 107.2 . . ?
O852 K802 O843 133.2 . . ?
O855 K802 O843 102.0 . . ?
K801 K802 O863 99.7 . . ?
O815 K802 O863 138.7 . . ?
O803 K802 O863 55.8 . . ?
O806 K802 O863 6.7 . . ?
O860 K802 O863 59.7 . . ?
O846 K802 O863 96.4 . . ?
N800 K802 O863 122.5 . . ?
O812 K802 O863 108.1 . . ?
O852 K802 O863 101.3 . . ?
O855 K802 O863 134.1 . . ?
O843 K802 O863 119.3 . . ?
C818 N840 C858 122.6 . . ?
C818 N840 C857 80.1 . . ?
C858 N840 C857 113.6 . . ?
C818 N840 C801 124.5 . . ?
C858 N840 C801 7.6 . . ?
C857 N840 C801 120.7 . . ?
C818 N840 C841 27.8 . . ?
C858 N840 C841 108.6 . . ?
C857 N840 C841 107.8 . . ?
C801 N840 C841 107.1 . . ?
C818 N840 C817 110.6 . . ?
C858 N840 C817 97.9 . . ?
C857 N840 C817 30.6 . . ?
C801 N840 C817 103.0 . . ?
C841 N840 C817 138.3 . . ?
C818 N840 K802 121.1 . . ?
C858 N840 K802 106.4 . . ?
C857 N840 K802 109.8 . . ?
C801 N840 K802 100.4 . . ?
C841 N840 K802 110.7 . . ?
C817 N840 K802 91.1 . . ?
C818 N840 K801 112.1 . . ?
C858 N840 K801 111.5 . . ?
C857 N840 K801 113.4 . . ?
C801 N840 K801 104.9 . . ?
C841 N840 K801 101.0 . . ?
C817 N840 K801 98.3 . . ?
K802 N840 K801 9.7 . . ?
C818 C841 C819 136.5 . . ?
C818 C841 N840 59.1 . . ?
C819 C841 N840 137.2 . . ?
C818 C841 C842 94.1 . . ?
C819 C841 C842 44.1 . . ?
N840 C841 C842 112.4 . . ?
C818 C841 N800 58.4 . . ?
C819 C841 N800 134.1 . . ?
N840 C841 N800 4.4 . . ?
C842 C841 N800 108.0 . . ?
O820 C842 C819 84.1 . . ?
O820 C842 O843 13.2 . . ?
C819 C842 O843 95.1 . . ?
O820 C842 C841 104.5 . . ?
C819 C842 C841 36.0 . . ?
O843 C842 C841 109.9 . . ?
O820 C842 C818 120.9 . . ?
C819 C842 C818 59.5 . . ?
O843 C842 C818 121.5 . . ?
C841 C842 C818 24.0 . . ?
O820 C842 K801 48.2 . . ?
C819 C842 K801 97.5 . . ?
O843 C842 K801 38.8 . . ?
C841 C842 K801 89.3 . . ?
C818 C842 K801 89.4 . . ?
C842 O843 C821 101.4 . . ?
C842 O843 C844 110.1 . . ?
C821 O843 C844 56.2 . . ?
C842 O843 C819 35.8 . . ?
C821 O843 C819 91.9 . . ?
C844 O843 C819 132.0 . . ?
C842 O843 K801 120.5 . . ?
C821 O843 K801 137.6 . . ?
C844 O843 K801 109.7 . . ?
C819 O843 K801 117.4 . . ?
C842 O843 K802 113.6 . . ?
C821 O843 K802 143.5 . . ?
C844 O843 K802 116.5 . . ?
C819 O843 K802 110.1 . . ?
K801 O843 K802 7.6 . . ?
C822 C844 C821 82.7 . . ?
C822 C844 O843 122.6 . . ?
C821 C844 O843 61.3 . . ?
C822 C844 C845 38.6 . . ?
C821 C844 C845 103.9 . . ?
O843 C844 C845 106.3 . . ?
C822 C844 O820 127.9 . . ?
C821 C844 O820 54.2 . . ?
O843 C844 O820 14.6 . . ?
C845 C844 O820 119.4 . . ?
C822 C844 O823 44.5 . . ?
C821 C844 O823 90.4 . . ?
O843 C844 O823 89.9 . . ?
C845 C844 O823 17.7 . . ?
O820 C844 O823 102.3 . . ?
C822 C844 K801 103.6 . . ?
C821 C844 K801 96.1 . . ?
O843 C844 K801 45.6 . . ?
C845 C844 K801 69.7 . . ?
O820 C844 K801 60.0 . . ?
O823 C844 K801 59.2 . . ?
O823 C845 C822 116.6 . . ?
O823 C845 O846 77.0 . . ?
C822 C845 O846 155.4 . . ?
O823 C845 C844 119.0 . . ?
C822 C845 C844 44.7 . . ?
O846 C845 C844 111.2 . . ?
O823 C845 C824 76.6 . . ?
C822 C845 C824 133.0 . . ?
O846 C845 C824 68.1 . . ?
C844 C845 C824 164.2 . . ?
O823 C845 K801 60.3 . . ?
C822 C845 K801 121.1 . . ?
O846 C845 K801 45.4 . . ?
C844 C845 K801 82.9 . . ?
C824 C845 K801 104.8 . . ?
C845 O846 O823 27.5 . . ?
C845 O846 C847 108.2 . . ?
O823 O846 C847 98.5 . . ?
C845 O846 C824 59.7 . . ?
O823 O846 C824 59.2 . . ?
C847 O846 C824 49.0 . . ?
C845 O846 K801 109.2 . . ?
O823 O846 K801 94.6 . . ?
C847 O846 K801 121.3 . . ?
C824 O846 K801 143.6 . . ?
C845 O846 K802 114.5 . . ?
O823 O846 K802 99.4 . . ?
C847 O846 K802 117.9 . . ?
C824 O846 K802 145.4 . . ?
K801 O846 K802 5.3 . . ?
C825 C847 C824 83.8 . . ?
C825 C847 N809 76.2 . . ?
C824 C847 N809 149.5 . . ?
C825 C847 O846 131.9 . . ?
C824 C847 O846 75.0 . . ?
N809 C847 O846 101.7 . . ?
C825 C847 C848 102.6 . . ?
C824 C847 C848 165.6 . . ?
N809 C847 C848 44.6 . . ?
O846 C847 C848 108.5 . . ?
C825 C847 C810 108.5 . . ?
C824 C847 C810 158.8 . . ?
N809 C847 C810 51.6 . . ?
O846 C847 C810 106.3 . . ?
C848 C847 C810 7.4 . . ?
C825 C847 K801 111.8 . . ?
C824 C847 K801 102.3 . . ?
N809 C847 K801 65.4 . . ?
O846 C847 K801 37.2 . . ?
C848 C847 K801 87.4 . . ?
C810 C847 K801 89.3 . . ?
N809 C848 C847 61.7 . . ?
N809 C848 N849 51.8 . . ?
C847 C848 N849 110.0 . . ?
N809 C848 C811 115.6 . . ?
C847 C848 C811 140.9 . . ?
N849 C848 C811 66.6 . . ?
N809 C848 C825 48.2 . . ?
C847 C848 C825 31.0 . . ?
N849 C848 C825 99.4 . . ?
C811 C848 C825 162.0 . . ?
N809 C848 K801 51.3 . . ?
C847 C848 K801 67.8 . . ?
N849 C848 K801 55.8 . . ?
C811 C848 K801 81.1 . . ?
C825 C848 K801 81.5 . . ?
N809 N849 C808 63.6 . . ?
N809 N849 C850 150.3 . . ?
C808 N849 C850 119.6 . . ?
N809 N849 C865 82.5 . . ?
C808 N849 C865 21.8 . . ?
C850 N849 C865 108.9 . . ?
N809 N849 C848 43.3 . . ?
C808 N849 C848 90.6 . . ?
C850 N849 C848 108.1 . . ?
C865 N849 C848 112.3 . . ?
N809 N849 C810 57.3 . . ?
C808 N849 C810 99.5 . . ?
C850 N849 C810 94.3 . . ?
C865 N849 C810 120.6 . . ?
C848 N849 C810 13.9 . . ?
N809 N849 C811 105.0 . . ?
C808 N849 C811 142.4 . . ?
C850 N849 C811 52.8 . . ?
C865 N849 C811 152.4 . . ?
C848 N849 C811 63.9 . . ?
C810 N849 C811 51.1 . . ?
N809 N849 K801 79.1 . . ?
C808 N849 K801 113.2 . . ?
C850 N849 K801 119.7 . . ?
C865 N849 K801 109.4 . . ?
C848 N849 K801 98.0 . . ?
C810 N849 K801 103.9 . . ?
C811 N849 K801 98.2 . . ?
N809 N849 K802 89.1 . . ?
C808 N849 K802 116.5 . . ?
C850 N849 K802 111.5 . . ?
C865 N849 K802 108.7 . . ?
C848 N849 K802 107.2 . . ?
C810 N849 K802 111.9 . . ?
C811 N849 K802 98.0 . . ?
K801 N849 K802 10.3 . . ?
N849 C850 C851 113.3 . . ?
N849 C850 C811 78.2 . . ?
C851 C850 C811 51.8 . . ?
C811 C851 O852 115.9 . . ?
C811 C851 C850 64.5 . . ?
O852 C851 C850 109.3 . . ?
C811 C851 C813 105.8 . . ?
O852 C851 C813 48.3 . . ?
C850 C851 C813 151.2 . . ?
C811 C851 O812 57.1 . . ?
O852 C851 O812 62.7 . . ?
C850 C851 O812 100.2 . . ?
C813 C851 O812 55.6 . . ?
C813 O852 C853 48.5 . . ?
C813 O852 C851 71.5 . . ?
C853 O852 C851 112.5 . . ?
C813 O852 O812 61.8 . . ?
C853 O852 O812 102.9 . . ?
C851 O852 O812 63.6 . . ?
C813 O852 K802 121.3 . . ?
C853 O852 K802 116.3 . . ?
C851 O852 K802 120.1 . . ?
O812 O852 K802 73.4 . . ?
C813 O852 K801 114.4 . . ?
C853 O852 K801 116.7 . . ?
C851 O852 K801 114.0 . . ?
O812 O852 K801 64.7 . . ?
K802 O852 K801 8.7 . . ?
C813 C853 C814 91.2 . . ?
C813 C853 C854 158.2 . . ?
C814 C853 C854 73.1 . . ?
C813 C853 O852 60.2 . . ?
C814 C853 O852 113.2 . . ?
C854 C853 O852 111.7 . . ?
C813 C853 O815 113.0 . . ?
C814 C853 O815 49.0 . . ?
C854 C853 O815 45.3 . . ?
O852 C853 O815 86.2 . . ?
O815 C854 C853 89.3 . . ?
O815 C854 O855 28.1 . . ?
C853 C854 O855 116.8 . . ?
O815 C854 C814 60.2 . . ?
C853 C854 C814 47.3 . . ?
O855 C854 C814 85.6 . . ?
O815 O855 C816 110.5 . . ?
O815 O855 C854 74.5 . . ?
C816 O855 C854 118.0 . . ?
O815 O855 C856 159.5 . . ?
C816 O855 C856 52.5 . . ?
C854 O855 C856 121.9 . . ?
O815 O855 C817 138.2 . . ?
C816 O855 C817 50.7 . . ?
C854 O855 C817 145.8 . . ?
C856 O855 C817 23.9 . . ?
O815 O855 C814 32.1 . . ?
C816 O855 C814 101.5 . . ?
C854 O855 C814 50.1 . . ?
C856 O855 C814 148.8 . . ?
C817 O855 C814 150.3 . . ?
O815 O855 K802 61.9 . . ?
C816 O855 K802 118.1 . . ?
C854 O855 K802 117.4 . . ?
C856 O855 K802 113.0 . . ?
C817 O855 K802 92.5 . . ?
C814 O855 K802 93.6 . . ?
O815 O855 K801 57.8 . . ?
C816 O855 K801 112.4 . . ?
C854 O855 K801 119.5 . . ?
C856 O855 K801 114.5 . . ?
C817 O855 K801 92.4 . . ?
C814 O855 K801 89.9 . . ?
K802 O855 K801 7.8 . . ?
C817 C856 C816 94.3 . . ?
C817 C856 O855 111.4 . . ?
C816 C856 O855 48.3 . . ?
C817 C856 C857 23.6 . . ?
C816 C856 C857 77.0 . . ?
O855 C856 C857 109.2 . . ?
C817 C857 N800 78.5 . . ?
C817 C857 N840 89.4 . . ?
N800 C857 N840 11.9 . . ?
C817 C857 C856 21.9 . . ?
N800 C857 C856 97.3 . . ?
N840 C857 C856 108.9 . . ?
C817 C857 C816 57.9 . . ?
N800 C857 C816 105.4 . . ?
N840 C857 C816 115.8 . . ?
C856 C857 C816 40.5 . . ?
C817 C857 C818 134.5 . . ?
N800 C857 C818 56.0 . . ?
N840 C857 C818 45.3 . . ?
C856 C857 C818 151.2 . . ?
C816 C857 C818 129.8 . . ?
N840 C858 C859 114.5 . . ?
N840 C858 N800 11.8 . . ?
C859 C858 N800 114.0 . . ?
N840 C858 C802 116.8 . . ?
C859 C858 C802 50.3 . . ?
N800 C858 C802 106.8 . . ?
C801 C859 C802 69.8 . . ?
C801 C859 O860 109.8 . . ?
C802 C859 O860 55.0 . . ?
C801 C859 C858 2.5 . . ?
C802 C859 C858 69.4 . . ?
O860 C859 C858 111.0 . . ?
C801 C859 O803 111.3 . . ?
C802 C859 O803 58.2 . . ?
O860 C859 O803 3.3 . . ?
C858 C859 O803 112.6 . . ?
C801 C859 K802 80.3 . . ?
C802 C859 K802 71.8 . . ?
O860 C859 K802 45.7 . . ?
C858 C859 K802 82.6 . . ?
O803 C859 K802 44.4 . . ?
C802 O860 C859 58.1 . . ?
C802 O860 C861 129.2 . . ?
C859 O860 C861 112.4 . . ?
C802 O860 C804 112.8 . . ?
C859 O860 C804 144.6 . . ?
C861 O860 C804 43.1 . . ?
C802 O860 K802 108.7 . . ?
C859 O860 K802 112.7 . . ?
C861 O860 K802 119.2 . . ?
C804 O860 K802 102.7 . . ?
C802 O860 K801 113.9 . . ?
C859 O860 K801 108.3 . . ?
C861 O860 K801 116.0 . . ?
C804 O860 K801 106.3 . . ?
K802 O860 K801 9.1 . . ?
C804 C861 O803 65.2 . . ?
C804 C861 O860 69.1 . . ?
O803 C861 O860 8.0 . . ?
C804 C861 C862 46.2 . . ?
O803 C861 C862 97.4 . . ?
O860 C861 C862 104.4 . . ?
C804 C861 C805 69.0 . . ?
O803 C861 C805 104.6 . . ?
O860 C861 C805 112.5 . . ?
C862 C861 C805 24.6 . . ?
C805 C862 C804 132.9 . . ?
C805 C862 O863 47.8 . . ?
C804 C862 O863 118.1 . . ?
C805 C862 C861 92.3 . . ?
C804 C862 C861 46.7 . . ?
O863 C862 C861 111.6 . . ?
C805 C862 O806 53.3 . . ?
C804 C862 O806 115.7 . . ?
O863 C862 O806 5.5 . . ?
C861 C862 O806 114.0 . . ?
C805 O863 C862 27.9 . . ?
C805 O863 C864 115.3 . . ?
C862 O863 C864 111.8 . . ?
C805 O863 C807 121.7 . . ?
C862 O863 C807 141.3 . . ?
C864 O863 C807 47.1 . . ?
C805 O863 K802 124.4 . . ?
C862 O863 K802 109.4 . . ?
C864 O863 K802 115.1 . . ?
C807 O863 K802 109.2 . . ?
C805 O863 K801 126.8 . . ?
C862 O863 K801 116.1 . . ?
C864 O863 K801 116.3 . . ?
C807 O863 K801 102.5 . . ?
K802 O863 K801 10.0 . . ?
C807 C864 O806 68.8 . . ?
C807 C864 O863 73.5 . . ?
O806 C864 O863 14.1 . . ?
C807 C864 C865 49.9 . . ?
O806 C864 C865 91.9 . . ?
O863 C864 C865 104.4 . . ?
C807 C864 C808 45.1 . . ?
O806 C864 C808 88.5 . . ?
O863 C864 C808 100.5 . . ?
C865 C864 C808 4.9 . . ?
C808 C865 C807 107.8 . . ?
C808 C865 N849 70.6 . . ?
C807 C865 N849 130.5 . . ?
C808 C865 C864 161.48(8) . . ?
C807 C865 C864 54.1 . . ?
N849 C865 C864 116.4 . . ?
C808 C865 N809 35.9 . . ?
C807 C865 N809 106.5 . . ?
N849 C865 N809 43.4 . . ?
C864 C865 N809 137.9 . . ?
N900 C901 C902 122.8(33) . . ?
N903 C902 C901 102.2(31) . . ?
N910 C911 C912 85.1(30) . . ?
N913 C912 C911 93.1(31) . . ?

loop_
_geom_bond_atom_site_label_1
_geom_bond_atom_site_label_2
_geom_bond_distance
_geom_bond_site_symmetry_2
_geom_bond_publ_flag
Sn11 Sn13 2.919(2) . ?
Sn11 Sn15 2.954(2) . ?
Sn11 Sn14 2.958(2) . ?
Sn11 Sn12 2.959(2) . ?
Sn12 Sn17 2.976(2) . ?
Sn12 Sn16 2.978(2) . ?
Sn12 Sn15 3.170(2) . ?
Sn12 Sn13 3.187(3) . ?
Sn13 Sn17 2.950(2) . ?
Sn13 Sn18 2.961(2) . ?
Sn13 Sn14 3.283(2) . ?
Sn14 Sn19 2.939(2) . ?
Sn14 Sn18 2.946(2) . ?
Sn14 Sn15 3.137(2) . ?
Sn15 Sn19 2.995(2) . ?
Sn15 Sn16 2.998(2) . ?
Sn16 Mo1 3.028(2) . ?
Sn16 Sn19 3.029(2) . ?
Sn16 Sn17 3.064(2) . ?
Sn17 Mo1 2.976(2) . ?
Sn17 Sn18 3.096(2) . ?
Sn18 Mo1 2.984(2) . ?
Sn18 Sn19 3.053(2) . ?
Sn19 Mo1 3.004(2) . ?
Mo1 C13 1.88(2) . ?
Mo1 C12 1.87(2) . ?
Mo1 C11 1.89(2) . ?
C11 O11 1.16(2) . ?
C12 O12 1.21(2) . ?
C13 O13 1.21(2) . ?
Sn21 Sn25 2.947(2) . ?
Sn21 Sn23 2.950(2) . ?
Sn21 Sn24 2.961(3) . ?
Sn21 Sn22 2.967(3) . ?
Sn22 Sn26 2.926(2) . ?
Sn22 Sn27 2.946(2) . ?
Sn22 Sn25 3.155(3) . ?
Sn22 Sn23 3.216(3) . ?
Sn23 Sn27 2.939(2) . ?
Sn23 Sn28 2.959(2) . ?
Sn23 Sn24 3.146(3) . ?
Sn24 Sn29 2.968(2) . ?
Sn24 Sn28 2.984(2) . ?
Sn24 Sn25 3.189(2) . ?
Sn25 Sn29 2.980(2) . ?
Sn25 Sn26 2.984(2) . ?
Sn26 Mo2 2.946(2) . ?
Sn26 Sn29 3.073(2) . ?
Sn26 Sn27 3.082(2) . ?
Sn27 Mo2 2.993(2) . ?
Sn27 Sn28 3.102(2) . ?
Sn28 Mo2 2.999(2) . ?
Sn28 Sn29 3.082(2) . ?
Sn29 Mo2 3.004(3) . ?
Mo2 C21 1.77(2) . ?
Mo2 C23 1.84(2) . ?
Mo2 C22 1.86(3) . ?
C21 O21 1.27(2) . ?
C22 O22 1.20(3) . ?
C23 O23 1.27(3) . ?
K1 O123 2.780(12) . ?
K1 O120 2.787(14) . ?
K1 O112 2.789(12) . ?
K1 O115 2.808(12) . ?
K1 O106 2.839(12) . ?
K1 O103 2.877(10) . ?
K1 N109 2.963(14) . ?
K1 N100 3.009(14) . ?
N100 C118 1.46(3) . ?
N100 C101 1.50(2) . ?
N100 C117 1.48(2) . ?
C101 C102 1.42(3) . ?
C102 O103 1.41(2) . ?
O103 C104 1.39(2) . ?
C104 C105 1.45(2) . ?
C105 O106 1.46(2) . ?
O106 C107 1.39(2) . ?
C107 C108 1.51(2) . ?
C108 N109 1.45(2) . ?
N109 C125 1.45(2) . ?
N109 C110 1.52(2) . ?
C110 C111 1.51(3) . ?
C111 O112 1.40(2) . ?
O112 C113 1.37(2) . ?
C113 C114 1.50(3) . ?
C114 O115 1.43(2) . ?
O115 C116 1.45(2) . ?
C116 C117 1.42(2) . ?
C118 C119 1.47(3) . ?
C119 O120 1.47(2) . ?
O120 C121 1.47(2) . ?
C121 C122 1.44(3) . ?
C122 O123 1.40(2) . ?
O123 C124 1.44(2) . ?
C124 C125 1.48(3) . ?
K2 O223 2.790(13) . ?
K2 O220 2.784(12) . ?
K2 O212 2.792(13) . ?
K2 O206 2.846(12) . ?
K2 O215 2.858(12) . ?
K2 O203 2.875(14) . ?
K2 N200 2.947(14) . ?
K2 N209 2.99(2) . ?
N200 C217 1.51(2) . ?
N200 C218 1.49(2) . ?
N200 C201 1.52(2) . ?
C201 C202 1.48(3) . ?
C202 O203 1.44(2) . ?
O203 C204 1.42(2) . ?
C204 C205 1.48(3) . ?
C205 O206 1.45(3) . ?
O206 C207 1.40(2) . ?
C207 C208 1.41(3) . ?
C208 N209 1.45(3) . ?
N209 C225 1.40(2) . ?
N209 C210 1.45(3) . ?
C210 C211 1.52(2) . ?
C211 O212 1.44(2) . ?
O212 C213 1.45(2) . ?
C213 C214 1.50(3) . ?
C214 O215 1.37(2) . ?
O215 C216 1.42(2) . ?
C216 C217 1.42(3) . ?
C218 C219 1.48(3) . ?
C219 O220 1.40(2) . ?
O220 C221 1.44(2) . ?
C221 C222 1.53(3) . ?
C222 O223 1.44(2) . ?
O223 C224 1.49(2) . ?
C224 C225 1.51(3) . ?
K3 O320 2.745(13) . ?
K3 O306 2.783(14) . ?
K3 O312 2.81(2) . ?
K3 O303 2.848(12) . ?
K3 O315 2.85(2) . ?
K3 O323 2.864(15) . ?
K3 N300 2.97(2) . ?
K3 N309 3.00(2) . ?
K3 C319 3.54(2) . ?
N300 C318 1.47(2) . ?
N300 C317 1.47(2) . ?
N300 C301 1.50(2) . ?
C301 C302 1.48(2) . ?
C302 O303 1.42(2) . ?
O303 C304 1.46(2) . ?
C304 C305 1.50(3) . ?
C305 O306 1.39(2) . ?
O306 C307 1.43(3) . ?
C307 C308 1.53(3) . ?
C308 N309 1.48(3) . ?
N309 C310 1.44(3) . ?
N309 C325 1.51(3) . ?
C310 C311 1.45(3) . ?
C311 O312 1.42(3) . ?
O312 C313 1.35(3) . ?
C313 C314 1.36(4) . ?
C314 O315 1.26(3) . ?
O315 C316 1.41(3) . ?
C316 C317 1.54(3) . ?
C318 C319 1.47(3) . ?
C319 O320 1.42(2) . ?
O320 C321 1.45(2) . ?
C321 C322 1.46(3) . ?
C322 O323 1.40(2) . ?
O323 C324 1.37(3) . ?
C324 C325 1.50(3) . ?
K4 O420 2.82(2) . ?
K4 O415 2.837(13) . ?
K4 O423 2.85(2) . ?
K4 O403 2.852(11) . ?
K4 O406 2.876(14) . ?
K4 O412 2.91(2) . ?
K4 N400 2.95(2) . ?
K4 N409 3.00(2) . ?
N400 C417 1.45(2) . ?
N400 C401 1.51(2) . ?
N400 C418 1.52(3) . ?
C401 C402 1.47(3) . ?
C402 O403 1.42(2) . ?
O403 C404 1.45(2) . ?
C404 C405 1.53(3) . ?
C405 O406 1.34(2) . ?
O406 C407 1.38(3) . ?
C407 C408 1.45(3) . ?
C408 N409 1.44(3) . ?
N409 C425 1.36(3) . ?
N409 C410 1.49(4) . ?
C410 C411 1.54(4) . ?
C411 O412 1.36(3) . ?
O412 C413 1.48(2) . ?
C413 C414 1.48(3) . ?
C414 O415 1.41(2) . ?
O415 C416 1.48(2) . ?
C416 C417 1.51(3) . ?
C418 C419 1.60(3) . ?
C419 O420 1.31(3) . ?
O420 C421 1.40(3) . ?
C421 C422 1.34(3) . ?
C422 O423 1.42(3) . ?
O423 C424 1.33(3) . ?
C424 C425 1.38(3) . ?
K5 O520 2.814(13) . ?
K5 O503 2.805(14) . ?
K5 O523 2.820(15) . ?
K5 O506 2.863(14) . ?
K5 O512 2.848(13) . ?
K5 O515 2.894(11) . ?
K5 N500 2.947(14) . ?
K5 N509 2.97(2) . ?
N500 C518 1.41(3) . ?
N500 C501 1.44(2) . ?
N500 C517 1.46(2) . ?
C501 C502 1.52(3) . ?
C502 O503 1.39(2) . ?
O503 C504 1.44(3) . ?
C504 C505 1.46(3) . ?
C505 O506 1.42(3) . ?
O506 C507 1.38(3) . ?
C507 C508 1.42(3) . ?
C508 N509 1.49(3) . ?
N509 C510 1.52(3) . ?
N509 C525 1.48(3) . ?
C510 C511 1.51(3) . ?
C511 O512 1.41(2) . ?
O512 C513 1.48(2) . ?
C513 C514 1.43(3) . ?
C514 O515 1.39(2) . ?
O515 C516 1.44(2) . ?
C516 C517 1.45(3) . ?
C518 C519 1.51(3) . ?
C519 O520 1.41(2) . ?
O520 C521 1.45(2) . ?
C521 C522 1.44(3) . ?
C522 O523 1.37(2) . ?
O523 C524 1.42(3) . ?
C524 C525 1.40(3) . ?
K6 O612 2.791(13) . ?
K6 O606 2.811(12) . ?
K6 O603 2.815(13) . ?
K6 O615 2.825(12) . ?
K6 O620 2.853(14) . ?
K6 O623 2.859(15) . ?
K6 N609 2.92(2) . ?
K6 N600 2.97(2) . ?
N600 C618 1.45(2) . ?
N600 C601 1.46(2) . ?
N600 C617 1.49(2) . ?
C601 C602 1.50(3) . ?
O603 C602 1.43(2) . ?
O603 C604 1.46(2) . ?
C604 C605 1.43(3) . ?
C605 O606 1.47(2) . ?
O606 C607 1.37(3) . ?
C607 C608 1.54(3) . ?
C608 N609 1.49(2) . ?
N609 C625 1.44(3) . ?
N609 C610 1.50(3) . ?
C610 C611 1.55(3) . ?
C611 O612 1.43(3) . ?
O612 C613 1.45(2) . ?
C613 C614 1.46(3) . ?
C614 O615 1.36(2) . ?
O615 C616 1.41(2) . ?
C616 C617 1.51(3) . ?
C618 C619 1.53(3) . ?
C619 O620 1.40(3) . ?
O620 C621 1.41(2) . ?
C621 C622 1.43(3) . ?
C622 O623 1.39(3) . ?
O623 C624 1.39(3) . ?
C624 C625 1.45(3) . ?
K7 O720 2.90(2) . ?
K7 O723 2.92(2) . ?
K7 O712 2.97(4) . ?
K7 O715 2.86(3) . ?
K7 O706 2.87(2) . ?
K7 O703 2.86(3) . ?
K7 N709 3.13(4) . ?
K7 N700 3.00 . ?
N700 C718 1.26(4) . ?
N700 C717 1.47(5) . ?
N700 C701 1.51 . ?
C701 C702 1.50(4) . ?
C702 O703 1.23(4) . ?
O703 C704 1.51(4) . ?
C704 C705 1.35(5) . ?
C705 O706 1.13(5) . ?
O706 C707 1.56(4) . ?
C707 C708 1.44(5) . ?
C708 N709 1.41(5) . ?
N709 C710 1.66(5) . ?
N709 C725 1.26(5) . ?
C710 C711 1.54(5) . ?
C711 O712 1.32(5) . ?
O712 C713 1.25(4) . ?
C713 C714 1.26(5) . ?
C714 O715 1.26(4) . ?
O715 C716 1.37(4) . ?
C716 C717 1.59(5) . ?
C718 C719 1.52(4) . ?
C719 O720 1.31(4) . ?
O720 C721 1.19(3) . ?
C721 C722 1.29(5) . ?
C722 O723 1.50(5) . ?
O723 C724 1.18(4) . ?
C724 C725 1.38(5) . ?
K801 K802 0.53 . ?
K801 O846 2.31 . ?
K801 O843 2.46 . ?
K801 O823 2.79 . ?
K801 O820 2.80 . ?
K801 O812 2.81 . ?
K801 O806 2.83 . ?
K801 O815 2.88 . ?
K801 O803 2.91 . ?
K801 N849 2.94 . ?
K801 N800 2.94 . ?
K801 N809 2.97 . ?
N800 C857 1.41 . ?
N800 C817 1.50 . ?
N800 C858 1.50 . ?
N800 C818 1.54 . ?
N800 C801 1.54 . ?
N800 C841 1.78 . ?
N800 K802 2.78 . ?
C801 C859 1.28 . ?
C801 C802 1.48 . ?
C801 N840 1.49 . ?
C802 O860 1.26 . ?
C802 C859 1.30 . ?
C802 O803 1.44 . ?
C802 C858 1.58 . ?
C802 K802 3.36 . ?
O803 C804 1.34 . ?
O803 C861 1.37 . ?
O803 C859 1.60 . ?
O803 K802 2.64 . ?
C804 C862 1.06 . ?
C804 C861 1.07 . ?
C804 O860 1.46 . ?
C804 C805 1.61 . ?
C804 K802 3.38 . ?
C805 C862 0.69 . ?
C805 O863 1.09 . ?
C805 O806 1.45 . ?
C805 C861 1.65 . ?
O806 C864 1.31 . ?
O806 C807 1.44 . ?
O806 C862 1.75 . ?
O806 K802 2.71 . ?
C807 C865 1.17 . ?
C807 C864 1.24 . ?
C807 C808 1.43 . ?
C807 O863 1.62 . ?
C808 C865 0.54 . ?
C808 N849 1.38 . ?
C808 N809 1.39 . ?
C808 C864 2.01 . ?
N809 C848 1.08 . ?
N809 N849 1.24 . ?
N809 C847 1.36 . ?
N809 C810 1.45 . ?
N809 C825 1.51 . ?
N809 C865 1.79 . ?
N809 K802 3.19 . ?
C810 C811 1.56 . ?
C810 N849 1.68 . ?
C810 C847 1.83 . ?
C811 C851 1.34 . ?
C811 O812 1.42 . ?
C811 C850 1.54 . ?
C811 C848 1.86 . ?
C811 N849 1.90 . ?
O812 C813 1.48 . ?
O812 O852 1.58 . ?
O812 C851 1.60 . ?
O812 K802 2.80 . ?
C813 C853 1.07 . ?
C813 O852 1.24 . ?
C813 C814 1.56 . ?
C813 C851 1.57 . ?
C814 C853 1.11 . ?
C814 O815 1.38 . ?
C814 C854 1.45 . ?
C814 O855 1.88 . ?
C814 K802 3.50 . ?
O815 O855 0.64 . ?
O815 C854 1.30 . ?
O815 C816 1.42 . ?
O815 C853 1.83 . ?
O815 K802 2.59 . ?
C816 O855 1.07 . ?
C816 C856 1.13 . ?
C816 C817 1.44 . ?
C816 C857 1.70 . ?
C816 K802 3.46 . ?
C817 C856 0.81 . ?
C817 C857 0.87 . ?
C817 N840 1.71 . ?
C817 O855 1.86 . ?
C817 K802 3.45 . ?
C818 C841 0.70 . ?
C818 N840 1.29 . ?
C818 C819 1.49 . ?
C818 C842 1.72 . ?
C818 C857 1.79 . ?
C819 C841 0.90 . ?
C819 C842 1.07 . ?
C819 O820 1.40 . ?
C819 O843 1.82 . ?
O820 C842 1.02 . ?
O820 C821 1.40 . ?
O820 C844 1.67 . ?
O820 K802 3.16 . ?
C821 C844 1.35 . ?
C821 O843 1.42 . ?
C821 C822 1.61 . ?
C822 C845 0.94 . ?
C822 C844 1.06 . ?
C822 O823 1.37 . ?
O823 C845 0.66 . ?
O823 O846 1.40 . ?
O823 C824 1.51 . ?
O823 C844 1.91 . ?
O823 K802 3.31 . ?
C824 C847 1.27 . ?
C824 C845 1.52 . ?
C824 C825 1.56 . ?
C824 O846 1.63 . ?
C825 C847 1.05 . ?
C825 C848 2.00 . ?
K802 O860 2.75 . ?
K802 O846 2.78 . ?
K802 O852 2.81 . ?
K802 O855 2.83 . ?
K802 O843 2.85 . ?
K802 O863 2.88 . ?
N840 C858 1.45 . ?
N840 C857 1.48 . ?
N840 C841 1.50 . ?
C841 C842 1.52 . ?
C842 O843 1.39 . ?
O843 C844 1.44 . ?
C844 C845 1.50 . ?
C845 O846 1.39 . ?
O846 C847 1.40 . ?
C847 C848 1.48 . ?
C848 N849 1.57 . ?
N849 C850 1.46 . ?
N849 C865 1.46 . ?
C850 C851 1.53 . ?
C851 O852 1.44 . ?
O852 C853 1.35 . ?
C853 C854 1.30 . ?
C854 O855 1.32 . ?
O855 C856 1.40 . ?
C856 C857 1.55 . ?
C858 C859 1.47 . ?
C859 O860 1.41 . ?
O860 C861 1.45 . ?
C861 C862 1.47 . ?
C862 O863 1.42 . ?
O863 C864 1.45 . ?
C864 C865 1.48 . ?
N900 C901 1.31(4) . ?
C901 C902 1.52(4) . ?
C902 N903 1.42(4) . ?
N910 C911 1.54(5) . ?
C911 C912 1.63(5) . ?
C912 N913 1.55(5) . ?
